data_7019165
loop_
_publ_author_name
'Fang, Ming'
'Shi, Peng-Fei'
'Zhao, Bin'
'Jiang, Dong-Xue'
'Cheng, Peng'
'Shi, Wei'

_publ_section_title
;
 A series of 3d-4f heterometallic three-dimensional coordination polymers:
 syntheses, structures and magnetic properties.
;
_journal_issue 22
_journal_name_full 'Dalton transactions (Cambridge, England : 2003)'
_journal_page_first 6820
_journal_page_last 6826
_journal_paper_doi 10.1039/c2dt30391d
_journal_volume 41
_journal_year 2012
_chemical_formula_sum 'C72 H69 Cl2 Co2 Eu3 N12 O48'
_chemical_formula_weight 2515.03
_chemical_name_systematic
;
?
;
_space_group_IT_number 61
_symmetry_cell_setting orthorhombic
_symmetry_space_group_name_Hall '-P 2ac 2ab'
_symmetry_space_group_name_H-M 'P b c a'
_atom_sites_solution_hydrogens geom
_atom_sites_solution_primary direct
_atom_sites_solution_secondary difmap
_audit_creation_method SHELXL-97
_cell_angle_alpha 90.00
_cell_angle_beta 90.00
_cell_angle_gamma 90.00
_cell_formula_units_Z 8
_cell_length_a 49.3489(8)
_cell_length_b 18.5280(4)
_cell_length_c 18.4705(5)
_cell_measurement_temperature 293(2)
_cell_volume 16888.3(6)
_computing_structure_refinement 'SHELXL-97 (Sheldrick, 1997)'
_computing_structure_solution 'SHELXS-97 (Sheldrick, 1990)'
_diffrn_ambient_temperature 293(2)
_diffrn_measured_fraction_theta_full 0.999
_diffrn_measured_fraction_theta_max 0.999
_diffrn_radiation_monochromator graphite
_diffrn_radiation_source 'fine-focus sealed tube'
_diffrn_radiation_type MoK\a
_diffrn_radiation_wavelength 0.71073
_diffrn_reflns_av_R_equivalents 0.0580
_diffrn_reflns_av_sigmaI/netI 0.0867
_diffrn_reflns_limit_h_max 56
_diffrn_reflns_limit_h_min -58
_diffrn_reflns_limit_k_max 15
_diffrn_reflns_limit_k_min -22
_diffrn_reflns_limit_l_max 21
_diffrn_reflns_limit_l_min -11
_diffrn_reflns_number 45027
_diffrn_reflns_theta_full 25.01
_diffrn_reflns_theta_max 25.01
_diffrn_reflns_theta_min 2.46
_exptl_absorpt_coefficient_mu 2.759
_exptl_absorpt_correction_T_max 0.8519
_exptl_absorpt_correction_T_min 0.7699
_exptl_absorpt_correction_type multi-scan
_exptl_absorpt_process_details sabdas
_exptl_crystal_density_diffrn 1.978
_exptl_crystal_density_method 'not measured'
_exptl_crystal_F_000 9966
_exptl_crystal_size_max 0.10
_exptl_crystal_size_mid 0.10
_exptl_crystal_size_min 0.06
_refine_diff_density_max 3.544
_refine_diff_density_min -2.432
_refine_diff_density_rms 0.212
_refine_ls_extinction_method none
_refine_ls_goodness_of_fit_ref 1.065
_refine_ls_hydrogen_treatment constr
_refine_ls_matrix_type full
_refine_ls_number_parameters 1280
_refine_ls_number_reflns 14863
_refine_ls_number_restraints 1615
_refine_ls_restrained_S_all 1.029
_refine_ls_R_factor_all 0.1003
_refine_ls_R_factor_gt 0.0672
_refine_ls_shift/su_max 0.002
_refine_ls_shift/su_mean 0.000
_refine_ls_structure_factor_coef Fsqd
_refine_ls_weighting_details 'calc w=1/[\s^2^(Fo^2^)+(0.0690P)^2^+206.9581P] where P=(Fo^2^+2Fc^2^)/3'
_refine_ls_weighting_scheme calc
_refine_ls_wR_factor_gt 0.1602
_refine_ls_wR_factor_ref 0.1709
_reflns_number_gt 9952
_reflns_number_total 14863
_reflns_threshold_expression >2sigma(I)
_cod_data_source_file c2dt30391d.txt
_cod_data_source_block 1
_cod_depositor_comments
;
The following automatic conversions were performed:

'_symmetry_cell_setting' value 'Orthorhombic' changed to
'orthorhombic' according to
/home/saulius/struct/CIF-dictionaries/cif_core.dic dictionary named
'cif_core.dic' version 2.4.1 from
2010-06-29.

'_exptl_absorpt_correction_type' value 'Multi-scan'
changed to 'multi-scan' according to
/home/saulius/struct/CIF-dictionaries/cif_core.dic dictionary named
'cif_core.dic' version 2.4.1 from 2010-06-29.

Automatic conversion script
Id: cif_fix_values 1715 2011-07-08 13:25:40Z adriana 

The following automatic conversions were performed:

'_refine_ls_hydrogen_treatment' value 'constra' was replaced with the
value 'constr' as specified in the replacement file
'src/cod-tools/trunk/data/replacement-values/replacement_values.lst'.

Automatic conversion script
Id: cif_fix_values 5376 2017-05-30 11:51:03Z andrius 
;
_cod_original_sg_symbol_H-M Pbca
_cod_database_code 7019165

loop_
_symmetry_equiv_pos_as_xyz
'x, y, z'
'-x+1/2, -y, z+1/2'
'x+1/2, -y+1/2, -z'
'-x, y+1/2, -z+1/2'
'-x, -y, -z'
'x-1/2, y, -z-1/2'
'-x-1/2, y-1/2, z'
'x, -y-1/2, z-1/2'

loop_
_atom_site_label
_atom_site_type_symbol
_atom_site_fract_x
_atom_site_fract_y
_atom_site_fract_z
_atom_site_U_iso_or_equiv
_atom_site_adp_type
_atom_site_occupancy
_atom_site_symmetry_multiplicity
_atom_site_calc_flag
_atom_site_refinement_flags
Eu1 Eu 0.121311(9) 0.58068(3) 0.69833(3) 0.01162(13) Uani 1 1 d U
Eu2 Eu -0.122222(9) 0.60114(3) 1.14371(3) 0.01277(13) Uani 1 1 d U
Eu3 Eu 0.124338(9) 0.47843(3) 1.29880(3) 0.01595(14) Uani 1 1 d U
Co4 Co 0.24658(2) 0.61658(7) 1.03495(7) 0.0082(3) Uani 1 1 d U
Co5 Co 0.00235(2) 0.75185(7) 0.88617(7) 0.0089(3) Uani 1 1 d U
O1 O -0.10013(13) 0.7108(4) 1.1163(4) 0.0183(9) Uani 1 1 d U
O2 O -0.08935(14) 0.8082(4) 1.0507(4) 0.0214(11) Uani 1 1 d U
O3 O 0.09297(13) 0.4942(4) 0.8704(4) 0.0169(8) Uani 1 1 d U
O4 O 0.08848(13) 0.5894(4) 0.7950(4) 0.0175(8) Uani 1 1 d U
O5 O 0.08689(16) 0.4135(4) 1.2069(5) 0.0332(10) Uani 1 1 d U
O6 O 0.07714(15) 0.4462(5) 1.3165(5) 0.0320(10) Uani 1 1 d U
O7 O 0.09654(16) 0.5855(5) 1.3364(5) 0.0351(14) Uani 1 1 d U
O8 O 0.09981(16) 0.5678(5) 1.2186(5) 0.0355(14) Uani 1 1 d U
O9 O 0.08693(14) 0.7534(4) 0.5861(4) 0.0230(11) Uani 1 1 d U
O10 O 0.08655(14) 0.6468(4) 0.6417(4) 0.0215(9) Uani 1 1 d U
O11 O 0.08601(13) 0.3748(4) 0.7621(4) 0.0206(11) Uani 1 1 d U
O12 O 0.09559(13) 0.4749(4) 0.7007(4) 0.0210(11) Uani 1 1 d U
O13 O 0.14782(14) 0.4345(4) 1.1934(4) 0.0266(9) Uani 1 1 d U
O14 O 0.15962(15) 0.5448(4) 1.2223(4) 0.0264(9) Uani 1 1 d U
O15 O 0.34731(14) 0.4431(4) 0.8810(4) 0.0240(9) Uani 1 1 d U
O16 O 0.33151(14) 0.5507(4) 0.8500(4) 0.0236(9) Uani 1 1 d U
O17 O 0.15441(13) 0.4891(4) 0.8999(4) 0.0178(9) Uani 1 1 d U
O18 O 0.14546(13) 0.5578(4) 0.8038(4) 0.0180(8) Uani 1 1 d U
O19 O 0.33889(15) 0.8067(4) 1.0114(4) 0.0277(11) Uani 1 1 d U
O20 O 0.33978(14) 0.8312(4) 0.8946(4) 0.0214(9) Uani 1 1 d U
O21 O 0.14615(15) 0.4064(4) 0.7537(4) 0.0274(9) Uani 1 1 d U
O22 O 0.15701(15) 0.4885(4) 0.6687(4) 0.0269(9) Uani 1 1 d U
O23 O 0.15379(16) 0.6452(5) 0.6350(5) 0.0378(15) Uani 1 1 d U
O24 O 0.15537(17) 0.7099(5) 0.5327(5) 0.0389(16) Uani 1 1 d U
O25 O 0.11545(19) 0.5375(5) 0.5707(5) 0.049(3) Uani 1 1 d U
H1C H 0.1058 0.5755 0.5654 0.059 Uiso 1 1 d R
H1D H 0.1320 0.5499 0.5657 0.059 Uiso 1 1 d R
O26 O 0.12527(16) 0.6998(5) 0.7575(5) 0.041(2) Uani 1 1 d U
H1A H 0.1101 0.7158 0.7399 0.049 Uiso 1 1 d R
H1B H 0.1382 0.7140 0.7298 0.049 Uiso 1 1 d R
O27 O -0.11738(16) 0.6029(4) 1.0128(4) 0.032(2) Uani 1 1 d U
H27A H -0.1048 0.5739 0.9973 0.038 Uiso 1 1 d R
H27B H -0.1320 0.5926 0.9900 0.038 Uiso 1 1 d R
O29 O 0.12628(17) 0.3456(5) 1.3099(6) 0.051(3) Uani 1 1 d U
H29A H 0.1251 0.3159 1.2752 0.061 Uiso 1 1 d R
H29B H 0.1240 0.3221 1.3512 0.061 Uiso 1 1 d R
O30 O 0.11432(17) 0.4444(5) 1.4255(5) 0.040(2) Uani 1 1 d U
H30A H 0.0986 0.4326 1.4398 0.048 Uiso 1 1 d R
H30B H 0.1160 0.4304 1.3819 0.048 Uiso 1 1 d R
N1 N -0.02269(16) 0.7100(4) 0.9627(5) 0.0163(7) Uani 1 1 d U
N2 N 0.02292(16) 0.6644(5) 0.9084(5) 0.0157(7) Uani 1 1 d U
N3 N 0.01436(18) 0.2926(5) 1.1973(5) 0.0250(8) Uani 1 1 d U
N4 N -0.02729(17) 0.2102(5) 1.1897(5) 0.0218(8) Uani 1 1 d U
N5 N 0.01944(16) 0.6946(5) 0.4655(5) 0.0169(7) Uani 1 1 d U
N6 N -0.02133(16) 0.6633(4) 0.3809(5) 0.0150(8) Uani 1 1 d U
N7 N 0.22597(17) 0.5338(5) 1.0797(5) 0.0232(8) Uani 1 1 d U
N8 N 0.26748(17) 0.5347(5) 0.9927(5) 0.0221(8) Uani 1 1 d U
N9 N 0.21981(16) 0.6243(4) 0.9501(5) 0.0158(7) Uani 1 1 d U
N10 N 0.26543(16) 0.6960(5) 0.9745(5) 0.0174(7) Uani 1 1 d U
N11 N 0.22672(17) 0.3686(5) 0.6177(5) 0.0241(8) Uani 1 1 d U
N12 N 0.27261(17) 0.3031(5) 0.5895(5) 0.0225(8) Uani 1 1 d U
C1 C -0.0853(2) 0.7458(6) 1.0736(6) 0.0180(8) Uani 1 1 d U
C2 C -0.04666(19) 0.7359(6) 0.9865(6) 0.0167(7) Uani 1 1 d U
H2 H -0.0548 0.7733 0.9609 0.020 Uiso 1 1 calc R
C3 C -0.0596(2) 0.7089(6) 1.0476(6) 0.0170(7) Uani 1 1 d U
C4 C -0.04792(19) 0.6516(5) 1.0844(6) 0.0166(7) Uani 1 1 d U
H4 H -0.0564 0.6320 1.1248 0.020 Uiso 1 1 calc R
C5 C -0.02330(19) 0.6239(6) 1.0602(6) 0.0163(7) Uani 1 1 d U
H5 H -0.0151 0.5859 1.0845 0.020 Uiso 1 1 calc R
C6 C -0.01122(19) 0.6537(5) 0.9993(6) 0.0161(7) Uani 1 1 d U
C7 C 0.01409(19) 0.6286(6) 0.9685(6) 0.0159(7) Uani 1 1 d U
C8 C 0.02916(19) 0.5709(5) 0.9958(6) 0.0161(7) Uani 1 1 d U
H8 H 0.0240 0.5487 1.0388 0.019 Uiso 1 1 calc R
C9 C 0.05155(19) 0.5470(6) 0.9594(6) 0.0164(7) Uani 1 1 d U
H9 H 0.0617 0.5089 0.9776 0.020 Uiso 1 1 calc R
C10 C 0.05893(19) 0.5802(6) 0.8951(6) 0.0164(7) Uani 1 1 d U
C11 C 0.04457(19) 0.6405(5) 0.8719(6) 0.0160(7) Uani 1 1 d U
H11 H 0.0501 0.6646 0.8302 0.019 Uiso 1 1 calc R
C12 C 0.08246(19) 0.5530(6) 0.8489(6) 0.0168(7) Uani 1 1 d U
C13 C 0.0722(2) 0.4116(7) 1.2598(7) 0.0312(8) Uani 1 1 d U
C14 C 0.0360(2) 0.3388(6) 1.1961(7) 0.0266(8) Uani 1 1 d U
H14 H 0.0429 0.3536 1.1518 0.032 Uiso 1 1 calc R
C15 C 0.0478(2) 0.3641(7) 1.2594(7) 0.0282(8) Uani 1 1 d U
C16 C 0.0382(2) 0.3416(6) 1.3244(7) 0.0270(8) Uani 1 1 d U
H16 H 0.0461 0.3575 1.3671 0.032 Uiso 1 1 calc R
C17 C 0.0162(2) 0.2944(6) 1.3266(7) 0.0256(8) Uani 1 1 d U
H17 H 0.0093 0.2783 1.3705 0.031 Uiso 1 1 calc R
C18 C 0.0050(2) 0.2721(6) 1.2614(6) 0.0243(7) Uani 1 1 d U
C19 C -0.0189(2) 0.2234(6) 1.2576(6) 0.0227(8) Uani 1 1 d U
C20 C -0.0315(2) 0.1950(6) 1.3169(6) 0.0225(8) Uani 1 1 d U
H20 H -0.0246 0.2035 1.3631 0.027 Uiso 1 1 calc R
C21 C -0.0547(2) 0.1530(6) 1.3078(6) 0.0222(9) Uani 1 1 d U
H21 H -0.0636 0.1333 1.3475 0.027 Uiso 1 1 calc R
C22 C -0.0640(2) 0.1416(6) 1.2394(6) 0.0218(9) Uani 1 1 d U
C23 C -0.0494(2) 0.1699(6) 1.1812(6) 0.0216(9) Uani 1 1 d U
H23 H -0.0554 0.1602 1.1345 0.026 Uiso 1 1 calc R
C24 C 0.0889(2) 0.5967(7) 1.2738(7) 0.0351(14) Uani 1 1 d U
C25 C 0.0777(2) 0.6937(6) 0.5994(6) 0.0203(8) Uani 1 1 d U
C26 C 0.0421(2) 0.7111(6) 0.5001(6) 0.0177(8) Uani 1 1 d U
H26 H 0.0525 0.7497 0.4835 0.021 Uiso 1 1 calc R
C27 C 0.0512(2) 0.6725(6) 0.5610(6) 0.0187(7) Uani 1 1 d U
C28 C 0.03539(19) 0.6155(6) 0.5843(6) 0.0182(8) Uani 1 1 d U
H28 H 0.0407 0.5889 0.6247 0.022 Uiso 1 1 calc R
C29 C 0.0116(2) 0.5974(6) 0.5478(6) 0.0175(8) Uani 1 1 d U
H29 H 0.0007 0.5598 0.5641 0.021 Uiso 1 1 calc R
C30 C 0.00457(19) 0.6368(5) 0.4866(6) 0.0166(7) Uani 1 1 d U
C31 C -0.01887(19) 0.6204(5) 0.4394(6) 0.0157(7) Uani 1 1 d U
C32 C -0.03730(19) 0.5676(5) 0.4542(6) 0.0157(8) Uani 1 1 d U
H32 H -0.0356 0.5401 0.4961 0.019 Uiso 1 1 calc R
C33 C -0.05864(19) 0.5548(6) 0.4065(6) 0.0156(8) Uani 1 1 d U
H33 H -0.0715 0.5196 0.4165 0.019 Uiso 1 1 calc R
C34 C -0.06022(19) 0.5961(6) 0.3433(6) 0.0152(8) Uani 1 1 d U
C35 C -0.04105(19) 0.6501(5) 0.3331(6) 0.0149(8) Uani 1 1 d U
H35 H -0.0420 0.6782 0.2914 0.018 Uiso 1 1 calc R
C36 C 0.0821(2) 0.4184(6) 0.7117(6) 0.0207(11) Uani 1 1 d U
C37 C 0.1636(2) 0.4876(6) 1.1875(6) 0.0259(8) Uani 1 1 d U
C38 C 0.2038(2) 0.5380(6) 1.1216(6) 0.0238(8) Uani 1 1 d U
H38 H 0.1985 0.5833 1.1379 0.029 Uiso 1 1 calc R
C39 C 0.1886(2) 0.4793(6) 1.1418(7) 0.0246(7) Uani 1 1 d U
C40 C 0.1969(2) 0.4110(6) 1.1198(6) 0.0242(8) Uani 1 1 d U
H40 H 0.1870 0.3701 1.1323 0.029 Uiso 1 1 calc R
C41 C 0.2207(2) 0.4057(6) 1.0781(6) 0.0237(8) Uani 1 1 d U
H41 H 0.2268 0.3607 1.0627 0.028 Uiso 1 1 calc R
C42 C 0.2348(2) 0.4666(6) 1.0601(6) 0.0230(7) Uani 1 1 d U
C43 C 0.2596(2) 0.4672(6) 1.0152(6) 0.0225(7) Uani 1 1 d U
C44 C 0.2739(2) 0.4064(6) 0.9968(6) 0.0226(8) Uani 1 1 d U
H44 H 0.2679 0.3613 1.0121 0.027 Uiso 1 1 calc R
C45 C 0.2974(2) 0.4121(6) 0.9555(6) 0.0227(8) Uani 1 1 d U
H45 H 0.3079 0.3717 0.9453 0.027 Uiso 1 1 calc R
C46 C 0.3045(2) 0.4782(6) 0.9303(6) 0.0227(7) Uani 1 1 d U
C47 C 0.2896(2) 0.5388(6) 0.9505(6) 0.0222(8) Uani 1 1 d U
H47 H 0.2953 0.5838 0.9342 0.027 Uiso 1 1 calc R
C48 C 0.3294(2) 0.4915(6) 0.8833(6) 0.0234(8) Uani 1 1 d U
C49 C 0.1579(2) 0.5433(6) 0.8614(6) 0.0174(7) Uani 1 1 d U
C50 C 0.19928(19) 0.5809(6) 0.9363(6) 0.0160(7) Uani 1 1 d U
H50 H 0.1974 0.5387 0.9633 0.019 Uiso 1 1 calc R
C51 C 0.17981(19) 0.5965(6) 0.8814(6) 0.0166(7) Uani 1 1 d U
C52 C 0.18247(19) 0.6611(5) 0.8449(6) 0.0165(7) Uani 1 1 d U
H52 H 0.1697 0.6744 0.8105 0.020 Uiso 1 1 calc R
C53 C 0.20422(19) 0.7060(6) 0.8597(6) 0.0164(7) Uani 1 1 d U
H53 H 0.2059 0.7501 0.8360 0.020 Uiso 1 1 calc R
C54 C 0.22368(19) 0.6845(5) 0.9103(6) 0.0163(7) Uani 1 1 d U
C55 C 0.2489(2) 0.7233(6) 0.9229(6) 0.0171(7) Uani 1 1 d U
C56 C 0.2567(2) 0.7836(6) 0.8807(6) 0.0179(7) Uani 1 1 d U
H56 H 0.2448 0.8043 0.8478 0.021 Uiso 1 1 calc R
C57 C 0.28238(19) 0.8107(6) 0.8896(6) 0.0187(8) Uani 1 1 d U
H57 H 0.2882 0.8490 0.8610 0.022 Uiso 1 1 calc R
C58 C 0.2999(2) 0.7806(6) 0.9420(6) 0.0193(7) Uani 1 1 d U
C59 C 0.2901(2) 0.7236(6) 0.9835(6) 0.0182(8) Uani 1 1 d U
H59 H 0.3013 0.7040 1.0190 0.022 Uiso 1 1 calc R
C60 C 0.3284(2) 0.8079(6) 0.9496(6) 0.0213(8) Uani 1 1 d U
C61 C 0.1609(2) 0.4315(6) 0.7029(7) 0.0267(8) Uani 1 1 d U
C62 C 0.2043(2) 0.4069(6) 0.6330(6) 0.0248(8) Uani 1 1 d U
H62 H 0.2015 0.4502 0.6086 0.030 Uiso 1 1 calc R
C63 C 0.1852(2) 0.3850(6) 0.6834(7) 0.0258(8) Uani 1 1 d U
C64 C 0.1885(2) 0.3198(6) 0.7173(6) 0.0257(8) Uani 1 1 d U
H64 H 0.1753 0.3029 0.7489 0.031 Uiso 1 1 calc R
C65 C 0.2116(2) 0.2790(6) 0.7043(6) 0.0251(8) Uani 1 1 d U
H65 H 0.2144 0.2352 0.7277 0.030 Uiso 1 1 calc R
C66 C 0.2305(2) 0.3059(6) 0.6549(6) 0.0241(7) Uani 1 1 d U
C67 C 0.2569(2) 0.2710(6) 0.6408(6) 0.0232(8) Uani 1 1 d U
C68 C 0.2662(2) 0.2092(6) 0.6782(6) 0.0233(8) Uani 1 1 d U
H68 H 0.2552 0.1870 0.7124 0.028 Uiso 1 1 calc R
C69 C 0.2913(2) 0.1824(6) 0.6637(6) 0.0232(9) Uani 1 1 d U
H69 H 0.2976 0.1420 0.6883 0.028 Uiso 1 1 calc R
C70 C 0.3072(2) 0.2154(6) 0.6126(6) 0.0229(9) Uani 1 1 d U
C71 C 0.2974(2) 0.2765(6) 0.5767(6) 0.0226(9) Uani 1 1 d U
H71 H 0.3085 0.2994 0.5430 0.027 Uiso 1 1 calc R
C72 C 0.1647(3) 0.6877(7) 0.5909(8) 0.0377(15) Uani 1 1 d U
Cl2 Cl 0.26304(8) 0.5046(2) 0.2810(2) 0.0613(9) Uani 1 1 d DU
O31 O 0.2517(3) 0.5768(9) 0.2653(9) 0.0615(10) Uani 0.69 1 d PDU
O32 O 0.2516(3) 0.4747(9) 0.3366(9) 0.0614(11) Uani 0.69 1 d PDU
O33 O 0.2629(2) 0.4665(6) 0.2151(6) 0.0619(10) Uani 1 1 d DU
O34 O 0.2916(3) 0.5229(9) 0.2985(9) 0.0613(10) Uani 0.69 1 d PDU
O31' O 0.2402(7) 0.5132(19) 0.237(2) 0.0616(10) Uani 0.31 1 d PDU
O32' O 0.2494(7) 0.419(2) 0.305(2) 0.0614(12) Uani 0.31 1 d PDU
O34' O 0.2875(7) 0.471(2) 0.257(2) 0.0615(10) Uani 0.31 1 d PDU
Cl1 Cl 0.00796(5) 0.00218(15) 0.27699(15) 0.0235(5) Uani 1 1 d U
O35 O -0.00740(15) 0.0494(4) 0.2304(5) 0.0297(11) Uani 1 1 d U
O36 O 0.03321(14) 0.0371(4) 0.2957(4) 0.0263(10) Uani 1 1 d U
O37 O 0.01349(14) -0.0638(4) 0.2410(4) 0.0245(10) Uani 1 1 d U
O38 O -0.00706(14) -0.0119(4) 0.3416(4) 0.0270(11) Uani 1 1 d U
O28 O 0.1005(4) 0.2582(13) 0.1900(12) 0.196(9) Uani 1 1 d U
H28A H 0.0973 0.2913 0.2208 0.235 Uiso 1 1 d R
H28B H 0.0941 0.2191 0.2066 0.235 Uiso 1 1 d R
O39 O 0.1080(4) 0.5199(11) 0.0639(12) 0.168(8) Uani 1 1 d U
H39A H 0.0917 0.5335 0.0579 0.201 Uiso 1 1 d R
H39B H 0.1087 0.4969 0.1038 0.201 Uiso 1 1 d R
O40 O 0.1341(2) 0.6880(6) 0.1639(6) 0.060(3) Uani 1 1 d U
H40A H 0.1175 0.7006 0.1654 0.072 Uiso 1 1 d R
H40B H 0.1426 0.7197 0.1397 0.072 Uiso 1 1 d R
O41 O 0.09692(19) 0.7606(6) 0.3810(6) 0.057(3) Uani 1 1 d U
H41A H 0.1064 0.7804 0.3481 0.068 Uiso 1 1 d R
H41B H 0.0907 0.7940 0.4080 0.068 Uiso 1 1 d R
O42 O 0.1529(2) 0.0859(7) 0.0258(7) 0.081(4) Uani 1 1 d U
H42A H 0.1429 0.0596 -0.0009 0.098 Uiso 1 1 d R
H42B H 0.1634 0.0610 0.0524 0.098 Uiso 1 1 d R
O43 O 0.2957(2) 0.1417(5) 0.2697(6) 0.059(3) Uani 1 1 d U
H43A H 0.2918 0.1447 0.3145 0.071 Uiso 1 1 d R
H43B H 0.3116 0.1241 0.2664 0.071 Uiso 1 1 d R
O44 O 0.11409(19) 0.6423(5) 0.4685(6) 0.054(3) Uani 1 1 d U
H44A H 0.1149 0.6793 0.4415 0.065 Uiso 1 1 d R
H44B H 0.1306 0.6262 0.4761 0.065 Uiso 1 1 d R
O45 O 0.1340(4) 0.1999(12) 0.0831(12) 0.178(8) Uani 1 1 d U
H45A H 0.1279 0.2423 0.0527 0.213 Uiso 1 1 d R
H45B H 0.1305 0.1514 0.0556 0.213 Uiso 1 1 d R
O46 O 0.1210(3) 0.8347(10) 0.4915(11) 0.155(7) Uani 1 1 d U
H46A H 0.1295 0.8593 0.4599 0.186 Uiso 1 1 d R
H46B H 0.1268 0.8475 0.5329 0.186 Uiso 1 1 d R
O47 O 0.03635(16) 0.5194(4) 0.3941(5) 0.034(2) Uani 1 1 d U
H47A H 0.0515 0.5337 0.4103 0.041 Uiso 1 1 d R
H47B H 0.0245 0.5538 0.3984 0.041 Uiso 1 1 d R
O48 O 0.2122(2) 0.3626(7) 0.2987(7) 0.081(4) Uani 1 1 d U
H48A H 0.2005 0.3343 0.3220 0.098 Uiso 1 1 d R
H48B H 0.2016 0.3929 0.2766 0.098 Uiso 1 1 d R

loop_
_atom_site_aniso_label
_atom_site_aniso_U_11
_atom_site_aniso_U_22
_atom_site_aniso_U_33
_atom_site_aniso_U_23
_atom_site_aniso_U_13
_atom_site_aniso_U_12
Eu1 0.0058(2) 0.0118(2) 0.0172(3) 0.0010(2) -0.0021(2) -0.00194(19)
Eu2 0.0068(2) 0.0118(2) 0.0197(3) 0.0020(2) -0.0014(2) 0.00049(19)
Eu3 0.0106(2) 0.0181(3) 0.0192(3) 0.0019(2) 0.0024(2) -0.0007(2)
Co4 0.0057(5) 0.0099(6) 0.0089(6) -0.0015(5) -0.0007(5) 0.0000(4)
Co5 0.0069(5) 0.0093(5) 0.0104(6) 0.0005(5) 0.0007(5) 0.0011(5)
O1 0.0182(11) 0.0182(11) 0.0186(11) 0.0008(8) 0.0005(8) 0.0000(8)
O2 0.0213(15) 0.0204(16) 0.0225(16) 0.0019(14) 0.0025(13) 0.0018(13)
O3 0.0166(10) 0.0169(11) 0.0171(11) -0.0002(8) -0.0002(8) 0.0006(7)
O4 0.0171(10) 0.0179(11) 0.0176(11) 0.0001(8) 0.0002(8) 0.0008(8)
O5 0.0330(11) 0.0334(11) 0.0332(12) -0.0004(8) 0.0003(8) -0.0008(8)
O6 0.0316(11) 0.0319(11) 0.0324(12) -0.0005(8) -0.0003(8) -0.0002(8)
O7 0.0350(15) 0.0352(15) 0.0353(15) -0.0005(8) -0.0006(8) 0.0007(8)
O8 0.0354(15) 0.0356(15) 0.0355(15) 0.0004(8) 0.0005(8) 0.0010(8)
O9 0.0222(16) 0.0240(16) 0.0227(16) -0.0005(14) -0.0019(13) 0.0001(13)
O10 0.0212(11) 0.0220(11) 0.0213(11) 0.0004(8) -0.0001(8) 0.0006(8)
O11 0.0203(13) 0.0206(13) 0.0208(13) -0.0001(8) -0.0003(8) -0.0004(8)
O12 0.0209(13) 0.0207(13) 0.0214(13) 0.0000(8) -0.0002(8) -0.0007(8)
O13 0.0263(11) 0.0271(11) 0.0264(11) -0.0003(8) 0.0004(8) -0.0004(8)
O14 0.0260(11) 0.0268(11) 0.0265(11) 0.0003(8) 0.0009(8) 0.0001(8)
O15 0.0235(11) 0.0244(11) 0.0242(11) 0.0000(8) 0.0006(8) 0.0001(8)
O16 0.0230(11) 0.0240(11) 0.0237(11) -0.0002(8) 0.0003(8) 0.0002(8)
O17 0.0174(10) 0.0180(11) 0.0180(11) -0.0001(8) -0.0003(8) -0.0005(8)
O18 0.0175(10) 0.0185(11) 0.0181(11) -0.0001(8) -0.0003(8) 0.0002(8)
O19 0.0271(16) 0.0293(16) 0.0266(16) 0.0010(14) -0.0002(14) -0.0025(14)
O20 0.0211(11) 0.0217(11) 0.0216(11) 0.0002(8) 0.0002(8) -0.0006(8)
O21 0.0276(11) 0.0276(11) 0.0269(11) -0.0002(8) 0.0003(8) 0.0011(8)
O22 0.0271(11) 0.0271(11) 0.0266(11) -0.0001(8) 0.0001(8) 0.0009(8)
O23 0.0373(16) 0.0375(16) 0.0385(16) 0.0001(8) 0.0008(8) -0.0003(8)
O24 0.0370(19) 0.039(2) 0.040(2) -0.0004(14) 0.0000(14) -0.0025(14)
O25 0.051(3) 0.049(3) 0.048(3) -0.0002(19) -0.0011(19) -0.0010(19)
O26 0.040(3) 0.039(3) 0.042(3) -0.0016(19) -0.0010(18) -0.0006(18)
O27 0.032(2) 0.033(3) 0.031(3) 0.0007(18) 0.0013(18) 0.0016(18)
O29 0.051(3) 0.049(3) 0.052(3) 0.0004(19) 0.0000(19) -0.0013(19)
O30 0.040(3) 0.042(3) 0.038(3) -0.0001(19) 0.0000(18) 0.0002(18)
N1 0.0164(9) 0.0163(9) 0.0163(9) -0.0001(7) 0.0001(7) 0.0004(6)
N2 0.0157(9) 0.0157(9) 0.0158(9) 0.0000(7) -0.0001(7) 0.0003(7)
N3 0.0247(10) 0.0249(10) 0.0254(10) -0.0003(7) -0.0001(7) 0.0002(7)
N4 0.0216(10) 0.0216(10) 0.0222(10) -0.0001(7) -0.0003(7) 0.0002(7)
N5 0.0169(9) 0.0170(9) 0.0169(9) 0.0000(7) -0.0001(7) 0.0001(7)
N6 0.0150(9) 0.0150(9) 0.0151(9) -0.0001(7) 0.0002(7) 0.0002(7)
N7 0.0228(9) 0.0237(9) 0.0230(9) -0.0001(7) 0.0001(7) 0.0003(7)
N8 0.0217(9) 0.0226(9) 0.0220(9) 0.0000(7) 0.0000(7) -0.0002(7)
N9 0.0156(9) 0.0159(9) 0.0158(9) 0.0000(7) -0.0001(7) 0.0000(6)
N10 0.0173(9) 0.0175(9) 0.0174(9) -0.0001(7) 0.0000(7) 0.0001(7)
N11 0.0241(10) 0.0241(10) 0.0242(10) -0.0001(7) -0.0003(7) 0.0004(7)
N12 0.0223(10) 0.0226(10) 0.0227(10) -0.0001(7) -0.0003(7) 0.0002(7)
C1 0.0179(9) 0.0178(9) 0.0182(9) 0.0005(7) 0.0004(6) 0.0002(6)
C2 0.0167(9) 0.0167(9) 0.0167(9) -0.0001(7) 0.0000(7) 0.0004(7)
C3 0.0170(8) 0.0169(9) 0.0171(9) 0.0000(6) 0.0001(6) 0.0002(6)
C4 0.0167(9) 0.0165(9) 0.0167(9) 0.0001(7) 0.0001(7) 0.0002(7)
C5 0.0163(9) 0.0162(9) 0.0164(9) 0.0001(7) 0.0000(7) 0.0002(7)
C6 0.0161(8) 0.0161(8) 0.0161(8) -0.0001(6) 0.0000(6) 0.0004(6)
C7 0.0159(8) 0.0159(8) 0.0160(8) 0.0000(6) -0.0001(6) 0.0003(6)
C8 0.0161(9) 0.0161(9) 0.0162(9) 0.0000(7) -0.0001(7) 0.0003(7)
C9 0.0163(9) 0.0164(9) 0.0164(9) -0.0001(7) -0.0001(7) 0.0004(7)
C10 0.0162(8) 0.0164(8) 0.0165(8) -0.0001(6) -0.0002(6) 0.0004(6)
C11 0.0158(9) 0.0160(9) 0.0160(9) -0.0001(7) -0.0002(7) 0.0003(7)
C12 0.0166(9) 0.0169(9) 0.0171(9) -0.0001(6) 0.0000(6) 0.0005(6)
C13 0.0310(10) 0.0313(10) 0.0315(10) -0.0004(6) 0.0001(6) -0.0002(6)
C14 0.0263(10) 0.0265(10) 0.0271(10) -0.0003(7) 0.0001(7) 0.0001(7)
C15 0.0279(9) 0.0281(9) 0.0286(9) -0.0005(6) -0.0001(6) 0.0001(6)
C16 0.0268(10) 0.0268(10) 0.0273(10) -0.0005(7) -0.0004(7) 0.0002(7)
C17 0.0255(10) 0.0255(10) 0.0259(10) -0.0003(7) -0.0004(7) 0.0003(7)
C18 0.0242(9) 0.0242(9) 0.0246(9) -0.0003(6) -0.0002(6) 0.0003(6)
C19 0.0226(9) 0.0226(9) 0.0230(9) -0.0002(6) -0.0002(6) 0.0004(6)
C20 0.0224(10) 0.0224(10) 0.0226(10) -0.0002(7) -0.0001(7) 0.0003(7)
C21 0.0221(10) 0.0221(10) 0.0224(10) -0.0002(7) 0.0000(7) 0.0003(7)
C22 0.0216(10) 0.0217(10) 0.0221(10) -0.0001(7) -0.0002(7) 0.0003(7)
C23 0.0215(10) 0.0215(10) 0.0220(10) -0.0001(7) -0.0003(7) 0.0001(7)
C24 0.0350(15) 0.0351(15) 0.0352(15) 0.0000(7) 0.0000(7) 0.0004(7)
C25 0.0201(9) 0.0208(9) 0.0201(9) 0.0000(7) -0.0002(7) 0.0004(6)
C26 0.0177(9) 0.0178(9) 0.0177(9) -0.0001(7) 0.0000(7) 0.0001(7)
C27 0.0186(9) 0.0188(9) 0.0186(9) 0.0000(6) 0.0000(6) 0.0002(6)
C28 0.0183(9) 0.0182(9) 0.0181(9) 0.0000(7) 0.0001(7) 0.0002(7)
C29 0.0178(9) 0.0174(9) 0.0174(9) 0.0000(7) 0.0002(7) 0.0001(7)
C30 0.0166(8) 0.0166(8) 0.0165(8) 0.0000(6) 0.0001(6) 0.0002(6)
C31 0.0158(9) 0.0157(9) 0.0157(9) -0.0001(6) 0.0001(6) 0.0000(6)
C32 0.0158(10) 0.0157(10) 0.0157(10) 0.0000(7) 0.0002(7) -0.0001(7)
C33 0.0157(10) 0.0155(10) 0.0157(10) 0.0000(7) 0.0001(7) -0.0002(7)
C34 0.0152(10) 0.0152(10) 0.0153(10) -0.0001(7) 0.0001(7) -0.0001(7)
C35 0.0149(10) 0.0149(10) 0.0150(10) -0.0001(7) 0.0002(7) 0.0001(7)
C36 0.0205(12) 0.0205(12) 0.0209(13) -0.0002(7) -0.0001(7) -0.0004(7)
C37 0.0256(9) 0.0264(9) 0.0257(10) 0.0001(6) 0.0003(6) 0.0000(6)
C38 0.0234(9) 0.0243(10) 0.0236(10) -0.0001(7) 0.0000(7) 0.0002(7)
C39 0.0244(9) 0.0251(9) 0.0244(9) 0.0000(6) 0.0001(6) 0.0000(6)
C40 0.0240(10) 0.0246(10) 0.0241(10) 0.0000(7) 0.0001(7) 0.0000(7)
C41 0.0235(9) 0.0239(9) 0.0236(9) -0.0001(7) 0.0001(7) 0.0002(7)
C42 0.0227(9) 0.0234(9) 0.0230(9) 0.0000(6) 0.0000(6) 0.0001(6)
C43 0.0222(8) 0.0229(8) 0.0224(9) 0.0000(6) 0.0000(6) 0.0000(6)
C44 0.0224(9) 0.0229(9) 0.0226(9) -0.0001(7) 0.0000(7) 0.0000(7)
C45 0.0224(9) 0.0230(9) 0.0227(9) -0.0001(7) 0.0000(7) 0.0000(7)
C46 0.0223(9) 0.0231(9) 0.0227(9) -0.0001(6) 0.0001(6) -0.0001(6)
C47 0.0218(9) 0.0227(9) 0.0222(9) -0.0001(7) 0.0000(7) -0.0003(7)
C48 0.0229(9) 0.0237(9) 0.0235(9) -0.0001(6) 0.0003(6) 0.0001(6)
C49 0.0171(9) 0.0177(9) 0.0175(9) -0.0002(6) -0.0002(6) -0.0001(6)
C50 0.0159(9) 0.0162(9) 0.0160(9) -0.0001(7) -0.0001(7) -0.0001(7)
C51 0.0165(8) 0.0169(8) 0.0166(8) -0.0002(6) -0.0001(6) 0.0000(6)
C52 0.0164(9) 0.0167(9) 0.0163(9) 0.0000(7) -0.0002(7) 0.0000(7)
C53 0.0163(9) 0.0165(9) 0.0163(9) 0.0001(7) 0.0000(7) -0.0001(7)
C54 0.0162(8) 0.0164(8) 0.0163(8) 0.0000(6) -0.0001(6) -0.0001(6)
C55 0.0170(8) 0.0171(8) 0.0170(8) 0.0000(6) 0.0000(6) -0.0001(6)
C56 0.0179(9) 0.0180(9) 0.0178(9) 0.0001(7) -0.0002(7) -0.0002(7)
C57 0.0186(9) 0.0188(9) 0.0188(9) 0.0002(7) 0.0000(7) -0.0003(7)
C58 0.0192(9) 0.0195(9) 0.0194(9) 0.0001(6) 0.0000(6) -0.0003(6)
C59 0.0180(9) 0.0184(9) 0.0183(9) 0.0000(7) 0.0000(7) -0.0001(7)
C60 0.0211(9) 0.0216(10) 0.0213(10) 0.0002(7) 0.0001(7) -0.0006(7)
C61 0.0268(10) 0.0268(10) 0.0264(10) -0.0002(6) 0.0001(6) 0.0008(6)
C62 0.0248(10) 0.0249(10) 0.0247(10) -0.0001(7) -0.0002(7) 0.0005(7)
C63 0.0259(9) 0.0259(9) 0.0255(9) -0.0001(6) 0.0000(6) 0.0006(6)
C64 0.0258(10) 0.0259(10) 0.0255(10) 0.0002(7) 0.0003(7) 0.0005(7)
C65 0.0252(10) 0.0252(10) 0.0249(10) 0.0002(7) 0.0001(7) 0.0006(7)
C66 0.0242(9) 0.0241(9) 0.0240(9) 0.0000(6) -0.0001(6) 0.0004(6)
C67 0.0232(9) 0.0232(9) 0.0232(9) 0.0000(6) -0.0002(6) 0.0002(6)
C68 0.0233(10) 0.0233(10) 0.0232(10) 0.0000(7) -0.0002(7) 0.0003(7)
C69 0.0232(10) 0.0232(10) 0.0232(10) -0.0001(7) -0.0005(7) 0.0003(7)
C70 0.0228(10) 0.0229(11) 0.0230(11) -0.0002(7) -0.0006(7) 0.0002(7)
C71 0.0225(10) 0.0227(10) 0.0227(10) -0.0001(7) -0.0005(7) 0.0003(7)
C72 0.0373(16) 0.0375(16) 0.0384(16) 0.0001(8) 0.0006(8) -0.0005(8)
Cl2 0.0610(10) 0.0624(10) 0.0607(10) 0.0000(5) -0.0001(5) 0.0018(5)
O31 0.0613(12) 0.0619(12) 0.0612(12) 0.0000(7) -0.0001(7) 0.0010(7)
O32 0.0612(12) 0.0619(12) 0.0611(12) 0.0003(7) 0.0001(7) 0.0008(7)
O33 0.0619(11) 0.0623(11) 0.0615(11) -0.0002(6) -0.0002(6) 0.0008(6)
O34 0.0610(12) 0.0618(12) 0.0610(12) 0.0000(7) -0.0001(7) 0.0008(7)
O31' 0.0614(11) 0.0621(11) 0.0613(11) -0.0001(6) -0.0002(6) 0.0009(6)
O32' 0.0614(14) 0.0616(14) 0.0612(14) 0.0001(8) 0.0000(8) 0.0004(8)
O34' 0.0614(11) 0.0620(11) 0.0612(11) 0.0000(6) -0.0001(6) 0.0009(6)
Cl1 0.0233(8) 0.0241(8) 0.0231(8) -0.0018(7) 0.0006(7) -0.0017(7)
O35 0.0291(16) 0.0302(16) 0.0299(16) 0.0000(14) -0.0009(14) 0.0008(14)
O36 0.0262(15) 0.0275(16) 0.0253(16) -0.0013(14) 0.0003(14) -0.0033(13)
O37 0.0247(15) 0.0243(16) 0.0245(16) -0.0019(14) 0.0015(14) -0.0006(13)
O38 0.0268(15) 0.0279(16) 0.0261(16) -0.0021(14) 0.0025(14) -0.0025(14)
O28 0.196(10) 0.195(10) 0.196(10) 0.000(2) 0.001(2) -0.001(2)
O39 0.169(8) 0.168(8) 0.166(8) 0.000(2) -0.001(2) 0.002(2)
O40 0.060(3) 0.060(3) 0.062(3) 0.0010(19) 0.0016(19) -0.0022(19)
O41 0.056(3) 0.058(3) 0.058(3) 0.0031(19) 0.0006(19) 0.0004(19)
O42 0.080(4) 0.084(4) 0.081(4) -0.002(2) -0.0018(19) 0.0017(19)
O43 0.061(3) 0.059(3) 0.059(3) -0.0021(19) 0.0004(19) 0.0021(19)
O44 0.055(3) 0.054(3) 0.053(3) 0.0004(19) -0.0021(19) 0.0015(19)
O45 0.179(9) 0.177(9) 0.177(9) 0.000(2) 0.001(2) 0.000(2)
O46 0.155(8) 0.155(8) 0.154(8) 0.000(2) -0.001(2) 0.000(2)
O47 0.034(3) 0.034(3) 0.034(3) 0.0007(18) 0.0006(18) -0.0010(18)
O48 0.082(4) 0.081(4) 0.081(4) -0.001(2) 0.0002(19) 0.0028(19)

loop_
_atom_type_symbol
_atom_type_description
_atom_type_scat_dispersion_real
_atom_type_scat_dispersion_imag
_atom_type_scat_source
C C 0.0033 0.0016 'International Tables Vol C Tables 4.2.6.8 and 6.1.1.4'
H H 0.0000 0.0000 'International Tables Vol C Tables 4.2.6.8 and 6.1.1.4'
Cl Cl 0.1484 0.1585 'International Tables Vol C Tables 4.2.6.8 and 6.1.1.4'
Co Co 0.3494 0.9721 'International Tables Vol C Tables 4.2.6.8 and 6.1.1.4'
Eu Eu -0.1578 3.6682 'International Tables Vol C Tables 4.2.6.8 and 6.1.1.4'
N N 0.0061 0.0033 'International Tables Vol C Tables 4.2.6.8 and 6.1.1.4'
O O 0.0106 0.0060 'International Tables Vol C Tables 4.2.6.8 and 6.1.1.4'

loop_
_geom_angle_atom_site_label_1
_geom_angle_atom_site_label_2
_geom_angle_atom_site_label_3
_geom_angle
_geom_angle_site_symmetry_1
_geom_angle_site_symmetry_3
O23 Eu1 O18 99.4(3) . .
O23 Eu1 O12 144.9(3) . .
O18 Eu1 O12 96.3(2) . .
O23 Eu1 O10 90.6(3) . .
O18 Eu1 O10 147.4(2) . .
O12 Eu1 O10 92.8(2) . .
O23 Eu1 O4 143.4(3) . .
O18 Eu1 O4 74.7(2) . .
O12 Eu1 O4 71.2(2) . .
O10 Eu1 O4 78.7(2) . .
O23 Eu1 O26 73.0(3) . .
O18 Eu1 O26 75.6(3) . .
O12 Eu1 O26 141.6(3) . .
O10 Eu1 O26 77.9(3) . .
O4 Eu1 O26 70.5(3) . .
O23 Eu1 O25 76.7(3) . .
O18 Eu1 O25 142.2(3) . .
O12 Eu1 O25 71.8(3) . .
O10 Eu1 O25 70.3(3) . .
O4 Eu1 O25 129.7(3) . .
O26 Eu1 O25 135.3(3) . .
O23 Eu1 O22 75.8(3) . .
O18 Eu1 O22 72.5(3) . .
O12 Eu1 O22 79.3(2) . .
O10 Eu1 O22 140.1(3) . .
O4 Eu1 O22 132.6(2) . .
O26 Eu1 O22 130.4(3) . .
O25 Eu1 O22 70.1(3) . .
O23 Eu1 Eu2 135.5(2) . 5_567
O18 Eu1 Eu2 46.19(17) . 5_567
O12 Eu1 Eu2 50.11(18) . 5_567
O10 Eu1 Eu2 133.77(17) . 5_567
O4 Eu1 Eu2 64.78(16) . 5_567
O26 Eu1 Eu2 112.6(2) . 5_567
O25 Eu1 Eu2 112.1(2) . 5_567
O22 Eu1 Eu2 67.80(18) . 5_567
O23 Eu1 H1C 75.1 . .
O18 Eu1 H1C 161.1 . .
O12 Eu1 H1C 80.0 . .
O10 Eu1 H1C 51.6 . .
O4 Eu1 H1C 120.5 . .
O26 Eu1 H1C 118.6 . .
O25 Eu1 H1C 19.3 . .
O22 Eu1 H1C 88.6 . .
Eu2 Eu1 H1C 126.9 5_567 .
O23 Eu1 H1D 59.4 . .
O18 Eu1 H1D 130.8 . .
O12 Eu1 H1D 86.8 . .
O10 Eu1 H1D 80.9 . .
O4 Eu1 H1D 149.0 . .
O26 Eu1 H1D 127.1 . .
O25 Eu1 H1D 19.4 . .
O22 Eu1 H1D 59.8 . .
Eu2 Eu1 H1D 117.0 5_567 .
H1C Eu1 H1D 31.1 . .
O23 Eu1 H1A 78.8 . .
O18 Eu1 H1A 92.0 . .
O12 Eu1 H1A 131.9 . .
O10 Eu1 H1A 59.4 . .
O4 Eu1 H1A 65.6 . .
O26 Eu1 H1A 18.8 . .
O25 Eu1 H1A 123.0 . .
O22 Eu1 H1A 147.4 . .
Eu2 Eu1 H1A 121.4 5_567 .
H1C Eu1 H1A 104.3 . .
H1D Eu1 H1A 121.6 . .
O23 Eu1 H1B 54.4 . .
O18 Eu1 H1B 80.0 . .
O12 Eu1 H1B 160.3 . .
O10 Eu1 H1B 80.9 . .
O4 Eu1 H1B 89.2 . .
O26 Eu1 H1B 18.7 . .
O25 Eu1 H1B 122.4 . .
O22 Eu1 H1B 117.2 . .
Eu2 Eu1 H1B 123.6 5_567 .
H1C Eu1 H1B 109.5 . .
H1D Eu1 H1B 110.4 . .
H1A Eu1 H1B 30.3 . .
O21 Eu2 O3 112.3(3) 5_567 5_567
O21 Eu2 O1 118.6(3) 5_567 .
O3 Eu2 O1 110.3(2) 5_567 .
O21 Eu2 O20 82.4(3) 5_567 3_467
O3 Eu2 O20 150.8(3) 5_567 3_467
O1 Eu2 O20 81.1(2) . 3_467
O21 Eu2 O27 153.6(3) 5_567 .
O3 Eu2 O27 80.5(3) 5_567 .
O1 Eu2 O27 74.3(3) . .
O20 Eu2 O27 76.9(3) 3_467 .
O21 Eu2 O17 83.9(3) 5_567 5_567
O3 Eu2 O17 81.1(2) 5_567 5_567
O1 Eu2 O17 144.9(2) . 5_567
O20 Eu2 O17 75.4(2) 3_467 5_567
O27 Eu2 O17 75.2(3) . 5_567
O21 Eu2 O11 78.6(3) 5_567 5_567
O3 Eu2 O11 76.7(2) 5_567 5_567
O1 Eu2 O11 70.7(2) . 5_567
O20 Eu2 O11 132.2(2) 3_467 5_567
O27 Eu2 O11 127.7(2) . 5_567
O17 Eu2 O11 143.7(2) 5_567 5_567
O21 Eu2 Eu1 53.4(2) 5_567 5_567
O3 Eu2 Eu1 59.10(18) 5_567 5_567
O1 Eu2 Eu1 141.86(17) . 5_567
O20 Eu2 Eu1 127.22(18) 3_467 5_567
O27 Eu2 Eu1 131.34(19) . 5_567
O17 Eu2 Eu1 72.85(17) 5_567 5_567
O11 Eu2 Eu1 71.14(17) 5_567 5_567
O13 Eu3 O6 119.2(3) . .
O13 Eu3 O16 79.0(3) . 2_565
O6 Eu3 O16 138.8(3) . 2_565
O13 Eu3 O29 73.3(3) . .
O6 Eu3 O29 77.3(3) . .
O16 Eu3 O29 73.3(3) 2_565 .
O13 Eu3 O30 140.8(3) . .
O6 Eu3 O30 67.5(3) . .
O16 Eu3 O30 75.8(3) 2_565 .
O29 Eu3 O30 71.1(3) . .
O13 Eu3 O7 138.9(3) . .
O6 Eu3 O7 68.4(3) . .
O16 Eu3 O7 123.8(3) 2_565 .
O29 Eu3 O7 141.8(3) . .
O30 Eu3 O7 80.2(3) . .
O13 Eu3 O15 114.5(2) . 2_565
O6 Eu3 O15 126.3(3) . 2_565
O16 Eu3 O15 53.0(2) 2_565 2_565
O29 Eu3 O15 120.1(3) . 2_565
O30 Eu3 O15 71.8(3) . 2_565
O7 Eu3 O15 71.4(3) . 2_565
O13 Eu3 O8 88.7(3) . .
O6 Eu3 O8 77.3(3) . .
O16 Eu3 O8 143.2(3) 2_565 .
O29 Eu3 O8 136.0(3) . .
O30 Eu3 O8 128.7(3) . .
O7 Eu3 O8 51.9(3) . .
O15 Eu3 O8 103.9(3) 2_565 .
O13 Eu3 O14 52.2(3) . .
O6 Eu3 O14 147.8(3) . .
O16 Eu3 O14 73.3(2) 2_565 .
O29 Eu3 O14 119.9(3) . .
O30 Eu3 O14 141.4(3) . .
O7 Eu3 O14 98.3(3) . .
O15 Eu3 O14 71.3(2) 2_565 .
O8 Eu3 O14 71.8(3) . .
O13 Eu3 O5 71.4(2) . .
O6 Eu3 O5 48.6(3) . .
O16 Eu3 O5 137.3(2) 2_565 .
O29 Eu3 O5 69.2(3) . .
O30 Eu3 O5 109.5(3) . .
O7 Eu3 O5 98.5(3) . .
O15 Eu3 O5 169.6(2) 2_565 .
O8 Eu3 O5 66.9(3) . .
O14 Eu3 O5 108.8(2) . .
O13 Eu3 C48 97.2(3) . 2_565
O6 Eu3 C48 138.7(3) . 2_565
O16 Eu3 C48 26.5(3) 2_565 2_565
O29 Eu3 C48 96.9(3) . 2_565
O30 Eu3 C48 71.8(3) . 2_565
O7 Eu3 C48 97.7(3) . 2_565
O15 Eu3 C48 26.5(3) 2_565 2_565
O8 Eu3 C48 125.6(3) . 2_565
O14 Eu3 C48 70.1(3) . 2_565
O5 Eu3 C48 163.8(3) . 2_565
O13 Eu3 C37 26.3(3) . .
O6 Eu3 C37 140.3(3) . .
O16 Eu3 C37 71.5(3) 2_565 .
O29 Eu3 C37 95.3(3) . .
O30 Eu3 C37 147.1(3) . .
O7 Eu3 C37 121.9(3) . .
O15 Eu3 C37 91.3(3) 2_565 .
O8 Eu3 C37 82.1(3) . .
O14 Eu3 C37 26.3(3) . .
O5 Eu3 C37 92.2(3) . .
C48 Eu3 C37 80.6(3) 2_565 .
O13 Eu3 H30B 128.7 . .
O6 Eu3 H30B 63.2 . .
O16 Eu3 H30B 76.6 2_565 .
O29 Eu3 H30B 56.8 . .
O30 Eu3 H30B 14.8 . .
O7 Eu3 H30B 91.7 . .
O15 Eu3 H30B 84.3 2_565 .
O8 Eu3 H30B 134.8 . .
O14 Eu3 H30B 148.8 . .
O5 Eu3 H30B 98.7 . .
C48 Eu3 H30B 79.3 2_565 .
C37 Eu3 H30B 142.8 . .
N8 Co4 N7 80.9(4) . .
N8 Co4 N12 173.2(4) . 2_565
N7 Co4 N12 96.8(4) . 2_565
N8 Co4 N11 93.5(4) . 2_565
N7 Co4 N11 97.0(4) . 2_565
N12 Co4 N11 80.3(4) 2_565 2_565
N8 Co4 N9 95.0(4) . .
N7 Co4 N9 92.4(4) . .
N12 Co4 N9 91.6(3) 2_565 .
N11 Co4 N9 168.2(4) 2_565 .
N8 Co4 N10 95.6(4) . .
N7 Co4 N10 171.5(4) . .
N12 Co4 N10 87.5(4) 2_565 .
N11 Co4 N10 91.0(4) 2_565 .
N9 Co4 N10 80.1(3) . .
N3 Co5 N2 92.0(4) 5_567 .
N3 Co5 N5 174.6(4) 5_567 8_576
N2 Co5 N5 92.2(4) . 8_576
N3 Co5 N6 92.8(4) 5_567 8_576
N2 Co5 N6 169.7(4) . 8_576
N5 Co5 N6 83.6(3) 8_576 8_576
N3 Co5 N4 81.6(4) 5_567 5_567
N2 Co5 N4 96.9(4) . 5_567
N5 Co5 N4 94.7(4) 8_576 5_567
N6 Co5 N4 92.9(4) 8_576 5_567
N3 Co5 N1 97.6(4) 5_567 .
N2 Co5 N1 81.5(3) . .
N5 Co5 N1 86.2(3) 8_576 .
N6 Co5 N1 88.8(3) 8_576 .
N4 Co5 N1 178.2(4) 5_567 .
C1 O1 Eu2 148.1(7) . .
C12 O3 Eu2 151.8(7) . 5_567
C12 O4 Eu1 135.9(6) . .
C13 O5 Eu3 85.2(7) . .
C13 O6 Eu3 101.5(7) . .
C24 O7 Eu3 92.3(8) . .
C24 O8 Eu3 90.5(8) . .
C25 O10 Eu1 153.7(7) . .
C36 O11 Eu2 120.5(6) . 5_567
C36 O12 Eu1 171.8(8) . .
C37 O13 Eu3 96.0(7) . .
C37 O14 Eu3 89.1(6) . .
C48 O15 Eu3 89.8(7) . 2_564
C48 O16 Eu3 94.0(6) . 2_564
C49 O17 Eu2 117.0(6) . 5_567
C49 O18 Eu1 177.6(7) . .
C60 O20 Eu2 142.1(7) . 3_567
C61 O21 Eu2 161.3(8) . 5_567
C61 O22 Eu1 124.9(7) . .
C72 O23 Eu1 161.6(9) . .
Eu1 O25 H1C 84.8 . .
Eu1 O25 H1D 84.5 . .
H1C O25 H1D 107.4 . .
Eu1 O26 H1A 94.2 . .
Eu1 O26 H1B 94.0 . .
H1A O26 H1B 108.0 . .
Eu2 O27 H27A 112.9 . .
Eu2 O27 H27B 113.8 . .
H27A O27 H27B 107.7 . .
Eu3 O29 H29A 125.6 . .
Eu3 O29 H29B 123.7 . .
H29A O29 H29B 108.9 . .
Eu3 O30 H30A 122.9 . .
Eu3 O30 H30B 33.1 . .
H30A O30 H30B 107.7 . .
C2 N1 C6 118.3(9) . .
C2 N1 Co5 128.5(7) . .
C6 N1 Co5 112.6(6) . .
C11 N2 C7 120.3(9) . .
C11 N2 Co5 125.6(7) . .
C7 N2 Co5 114.1(6) . .
C18 N3 C14 117.7(10) . .
C18 N3 Co5 116.2(7) . 5_567
C14 N3 Co5 125.9(8) . 5_567
C23 N4 C19 117.8(10) . .
C23 N4 Co5 128.4(8) . 5_567
C19 N4 Co5 113.7(7) . 5_567
C26 N5 C30 120.0(9) . .
C26 N5 Co5 127.5(7) . 8_575
C30 N5 Co5 112.4(7) . 8_575
C35 N6 C31 119.2(9) . .
C35 N6 Co5 127.8(7) . 8_575
C31 N6 Co5 112.3(7) . 8_575
C38 N7 C42 117.7(10) . .
C38 N7 Co4 127.1(8) . .
C42 N7 Co4 115.0(7) . .
C47 N8 C43 117.2(9) . .
C47 N8 Co4 127.2(8) . .
C43 N8 Co4 115.3(7) . .
C50 N9 C54 120.6(9) . .
C50 N9 Co4 126.8(7) . .
C54 N9 Co4 112.4(6) . .
C59 N10 C55 119.8(9) . .
C59 N10 Co4 128.1(7) . .
C55 N10 Co4 112.0(7) . .
C62 N11 C66 117.2(10) . .
C62 N11 Co4 128.2(8) . 2_564
C66 N11 Co4 113.8(7) . 2_564
C71 N12 C67 118.8(10) . .
C71 N12 Co4 127.4(8) . 2_564
C67 N12 Co4 113.6(7) . 2_564
O2 C1 O1 126.8(10) . .
O2 C1 C3 116.3(9) . .
O1 C1 C3 116.9(9) . .
N1 C2 C3 122.5(10) . .
N1 C2 H2 118.8 . .
C3 C2 H2 118.8 . .
C4 C3 C2 119.0(10) . .
C4 C3 C1 122.4(10) . .
C2 C3 C1 118.6(9) . .
C3 C4 C5 119.1(10) . .
C3 C4 H4 120.5 . .
C5 C4 H4 120.5 . .
C6 C5 C4 119.3(10) . .
C6 C5 H5 120.4 . .
C4 C5 H5 120.4 . .
N1 C6 C5 121.8(9) . .
N1 C6 C7 114.1(9) . .
C5 C6 C7 124.1(9) . .
N2 C7 C8 119.7(9) . .
N2 C7 C6 116.0(9) . .
C8 C7 C6 124.2(10) . .
C9 C8 C7 120.0(10) . .
C9 C8 H8 120.0 . .
C7 C8 H8 120.0 . .
C8 C9 C10 119.4(10) . .
C8 C9 H9 120.3 . .
C10 C9 H9 120.3 . .
C9 C10 C11 119.1(10) . .
C9 C10 C12 122.2(9) . .
C11 C10 C12 118.7(9) . .
N2 C11 C10 121.1(10) . .
N2 C11 H11 119.5 . .
C10 C11 H11 119.5 . .
O4 C12 O3 128.3(10) . .
O4 C12 C10 116.9(9) . .
O3 C12 C10 114.7(9) . .
O5 C13 O6 122.9(11) . .
O5 C13 C15 119.5(12) . .
O6 C13 C15 117.5(11) . .
O5 C13 Eu3 70.4(7) . .
O6 C13 Eu3 53.9(6) . .
C15 C13 Eu3 162.7(9) . .
N3 C14 C15 121.7(11) . .
N3 C14 H14 119.1 . .
C15 C14 H14 119.1 . .
C16 C15 C14 119.6(11) . .
C16 C15 C13 117.4(11) . .
C14 C15 C13 122.9(11) . .
C15 C16 C17 119.4(12) . .
C15 C16 H16 120.3 . .
C17 C16 H16 120.3 . .
C18 C17 C16 118.2(11) . .
C18 C17 H17 120.9 . .
C16 C17 H17 120.9 . .
N3 C18 C17 123.4(10) . .
N3 C18 C19 114.0(10) . .
C17 C18 C19 122.6(11) . .
N4 C19 C20 122.6(10) . .
N4 C19 C18 113.6(10) . .
C20 C19 C18 123.7(11) . .
C19 C20 C21 119.4(11) . .
C19 C20 H20 120.3 . .
C21 C20 H20 120.3 . .
C22 C21 C20 118.6(11) . .
C22 C21 H21 120.7 . .
C20 C21 H21 120.7 . .
C21 C22 C23 118.7(10) . .
C21 C22 C24 120.9(11) . 4_547
C23 C22 C24 120.4(11) . 4_547
N4 C23 C22 123.0(11) . .
N4 C23 H23 118.5 . .
C22 C23 H23 118.5 . .
O7 C24 O8 123.4(12) . .
O7 C24 C22 119.6(12) . 4_557
O8 C24 C22 116.7(11) . 4_557
O9 C25 O10 128.7(10) . .
O9 C25 C27 117.2(10) . .
O10 C25 C27 114.1(9) . .
N5 C26 C27 122.6(10) . .
N5 C26 H26 118.7 . .
C27 C26 H26 118.7 . .
C28 C27 C26 117.3(10) . .
C28 C27 C25 122.1(10) . .
C26 C27 C25 120.6(9) . .
C27 C28 C29 120.5(10) . .
C27 C28 H28 119.7 . .
C29 C28 H28 119.7 . .
C30 C29 C28 118.5(10) . .
C30 C29 H29 120.7 . .
C28 C29 H29 120.7 . .
N5 C30 C29 120.9(9) . .
N5 C30 C31 114.6(9) . .
C29 C30 C31 124.5(9) . .
N6 C31 C32 121.6(9) . .
N6 C31 C30 115.0(9) . .
C32 C31 C30 123.4(10) . .
C31 C32 C33 120.0(10) . .
C31 C32 H32 120.0 . .
C33 C32 H32 120.0 . .
C32 C33 C34 118.4(9) . .
C32 C33 H33 120.8 . .
C34 C33 H33 120.8 . .
C35 C34 C33 118.0(9) . .
C35 C34 C36 121.6(10) . 5_566
C33 C34 C36 120.4(9) . 5_566
N6 C35 C34 122.5(10) . .
N6 C35 H35 118.8 . .
C34 C35 H35 118.8 . .
O11 C36 O12 125.2(10) . .
O11 C36 C34 120.0(9) . 5_566
O12 C36 C34 114.8(10) . 5_566
O14 C37 O13 121.2(10) . .
O14 C37 C39 120.2(10) . .
O13 C37 C39 118.5(10) . .
O14 C37 Eu3 64.6(6) . .
O13 C37 Eu3 57.8(6) . .
C39 C37 Eu3 164.6(8) . .
N7 C38 C39 123.8(11) . .
N7 C38 H38 118.1 . .
C39 C38 H38 118.1 . .
C38 C39 C40 118.6(10) . .
C38 C39 C37 121.4(10) . .
C40 C39 C37 120.0(10) . .
C39 C40 C41 118.1(11) . .
C39 C40 H40 121.0 . .
C41 C40 H40 121.0 . .
C42 C41 C40 120.0(11) . .
C42 C41 H41 120.0 . .
C40 C41 H41 120.0 . .
N7 C42 C41 121.7(10) . .
N7 C42 C43 114.0(10) . .
C41 C42 C43 124.3(10) . .
C44 C43 N8 121.7(10) . .
C44 C43 C42 124.0(10) . .
N8 C43 C42 114.3(9) . .
C43 C44 C45 120.2(11) . .
C43 C44 H44 119.9 . .
C45 C44 H44 119.9 . .
C46 C45 C44 118.2(10) . .
C46 C45 H45 120.9 . .
C44 C45 H45 120.9 . .
C45 C46 C47 120.0(10) . .
C45 C46 C48 123.3(10) . .
C47 C46 C48 116.5(10) . .
N8 C47 C46 122.5(10) . .
N8 C47 H47 118.7 . .
C46 C47 H47 118.7 . .
O15 C48 O16 123.2(10) . .
O15 C48 C46 117.9(10) . .
O16 C48 C46 118.9(10) . .
O15 C48 Eu3 63.6(6) . 2_564
O16 C48 Eu3 59.5(5) . 2_564
C46 C48 Eu3 177.8(8) . 2_564
O17 C49 O18 126.2(10) . .
O17 C49 C51 119.1(9) . .
O18 C49 C51 114.6(9) . .
N9 C50 C51 122.0(10) . .
N9 C50 H50 119.0 . .
C51 C50 H50 119.0 . .
C52 C51 C50 117.3(9) . .
C52 C51 C49 121.0(9) . .
C50 C51 C49 121.6(9) . .
C51 C52 C53 120.0(10) . .
C51 C52 H52 120.0 . .
C53 C52 H52 120.0 . .
C52 C53 C54 119.5(10) . .
C52 C53 H53 120.3 . .
C54 C53 H53 120.3 . .
N9 C54 C53 120.1(9) . .
N9 C54 C55 116.2(9) . .
C53 C54 C55 123.6(10) . .
N10 C55 C56 121.2(9) . .
N10 C55 C54 116.4(9) . .
C56 C55 C54 122.4(9) . .
C57 C56 C55 118.4(10) . .
C57 C56 H56 120.8 . .
C55 C56 H56 120.8 . .
C56 C57 C58 120.0(10) . .
C56 C57 H57 120.0 . .
C58 C57 H57 120.0 . .
C59 C58 C57 117.8(10) . .
C59 C58 C60 121.9(10) . .
C57 C58 C60 120.3(10) . .
N10 C59 C58 122.6(10) . .
N10 C59 H59 118.7 . .
C58 C59 H59 118.7 . .
O20 C60 O19 124.6(10) . .
O20 C60 C58 117.6(10) . .
O19 C60 C58 117.8(10) . .
O22 C61 O21 126.6(11) . .
O22 C61 C63 118.7(10) . .
O21 C61 C63 114.7(10) . .
N11 C62 C63 123.1(11) . .
N11 C62 H62 118.5 . .
C63 C62 H62 118.5 . .
C64 C63 C62 119.0(11) . .
C64 C63 C61 119.0(10) . .
C62 C63 C61 122.0(11) . .
C63 C64 C65 119.9(11) . .
C63 C64 H64 120.0 . .
C65 C64 H64 120.0 . .
C64 C65 C66 117.9(11) . .
C64 C65 H65 121.1 . .
C66 C65 H65 121.1 . .
N11 C66 C65 122.7(10) . .
N11 C66 C67 114.0(10) . .
C65 C66 C67 123.2(10) . .
N12 C67 C68 120.6(10) . .
N12 C67 C66 115.6(10) . .
C68 C67 C66 123.7(10) . .
C69 C68 C67 119.7(11) . .
C69 C68 H68 120.2 . .
C67 C68 H68 120.2 . .
C68 C69 C70 119.5(11) . .
C68 C69 H69 120.3 . .
C70 C69 H69 120.3 . .
C69 C70 C71 119.4(10) . .
C69 C70 C72 123.2(11) . 7_655
C71 C70 C72 117.3(10) . 7_655
N12 C71 C70 121.9(10) . .
N12 C71 H71 119.0 . .
C70 C71 H71 119.0 . .
O24 C72 O23 127.7(12) . .
O24 C72 C70 116.9(12) . 7_665
O23 C72 C70 115.4(12) . 7_665
O32 Cl2 O31' 99.2(16) . .
O32 Cl2 O33 118.0(9) . .
O31' Cl2 O33 63.2(15) . .
O32 Cl2 O34' 115.3(17) . .
O31' Cl2 O34' 124(2) . .
O33 Cl2 O34' 61.5(15) . .
O32 Cl2 O31 112.2(10) . .
O31' Cl2 O31 58.7(15) . .
O33 Cl2 O31 106.4(8) . .
O34' Cl2 O31 130.6(16) . .
O32 Cl2 O34 109.7(10) . .
O31' Cl2 O34 149.8(16) . .
O33 Cl2 O34 107.9(8) . .
O34' Cl2 O34 50.2(15) . .
O31 Cl2 O34 101.2(9) . .
O32 Cl2 O32' 42.1(13) . .
O31' Cl2 O32' 86.7(18) . .
O33 Cl2 O32' 76.4(13) . .
O34' Cl2 O32' 90.6(18) . .
O31 Cl2 O32' 135.6(13) . .
O34 Cl2 O32' 120.5(13) . .
O31' O31 Cl2 58.0(15) . .
O32' O32 Cl2 91(2) . .
Cl2 O33 O34' 59.8(15) . .
Cl2 O33 O31' 58.2(15) . .
O34' O33 O31' 117(2) . .
O34' O34 Cl2 62.4(17) . .
Cl2 O31' O31 63.4(16) . .
Cl2 O31' O33 58.6(14) . .
O31 O31' O33 107(2) . .
O32 O32' Cl2 46.6(15) . .
O34 O34' Cl2 67.4(19) . .
O34 O34' O33 121(3) . .
Cl2 O34' O33 58.7(14) . .
O37 Cl1 O38 109.4(5) . .
O37 Cl1 O35 110.2(5) . .
O38 Cl1 O35 109.6(5) . .
O37 Cl1 O36 109.4(5) . .
O38 Cl1 O36 109.2(5) . .
O35 Cl1 O36 108.9(5) . .
H28A O28 H28B 107.7 . .
H39A O39 H39B 107.7 . .
H40A O40 H40B 107.7 . .
H41A O41 H41B 107.7 . .
H42A O42 H42B 112.2 . .
H43A O43 H43B 107.7 . .
H44A O44 H44B 109.1 . .
H45A O45 H45B 110.4 . .
H46A O46 H46B 107.7 . .
H47A O47 H47B 109.5 . .
H48A O48 H48B 102.7 . .

loop_
_geom_bond_atom_site_label_1
_geom_bond_atom_site_label_2
_geom_bond_distance
_geom_bond_site_symmetry_2
Eu1 O23 2.316(9) .
Eu1 O18 2.323(7) .
Eu1 O12 2.336(7) .
Eu1 O10 2.353(7) .
Eu1 O4 2.416(7) .
Eu1 O26 2.470(9) .
Eu1 O25 2.506(10) .
Eu1 O22 2.514(8) .
Eu1 Eu2 4.4567(7) 5_567
Eu1 H1C 2.5737 .
Eu1 H1D 2.5697 .
Eu1 H1A 2.6767 .
Eu1 H1B 2.6711 .
Eu2 O21 2.237(8) 5_567
Eu2 O3 2.297(7) 5_567
Eu2 O1 2.360(7) .
Eu2 O20 2.364(7) 3_467
Eu2 O27 2.431(8) .
Eu2 O17 2.443(7) 5_567
Eu2 O11 2.533(7) 5_567
Eu2 Eu1 4.4567(7) 5_567
Eu3 O13 2.407(8) .
Eu3 O6 2.427(8) .
Eu3 O16 2.436(7) 2_565
Eu3 O29 2.471(10) .
Eu3 O30 2.474(9) .
Eu3 O7 2.510(8) .
Eu3 O15 2.526(8) 2_565
Eu3 O8 2.530(9) .
Eu3 O14 2.558(8) .
Eu3 O5 2.783(8) .
Eu3 C48 2.819(11) 2_565
Eu3 C37 2.830(11) .
Eu3 H30B 1.8217 .
Co4 N8 1.994(9) .
Co4 N7 2.018(9) .
Co4 N12 2.031(9) 2_565
Co4 N11 2.036(9) 2_565
Co4 N9 2.055(8) .
Co4 N10 2.068(9) .
Co5 N3 1.933(10) 5_567
Co5 N2 1.956(8) .
Co5 N5 1.960(9) 8_576
Co5 N6 1.961(8) 8_576
Co5 N4 1.994(9) 5_567
Co5 N1 2.032(9) .
O1 C1 1.255(12) .
O2 C1 1.247(12) .
O3 C12 1.270(12) .
O3 Eu2 2.297(7) 5_567
O4 C12 1.239(12) .
O5 C13 1.215(14) .
O6 C13 1.251(14) .
O7 C24 1.234(15) .
O8 C24 1.271(15) .
O9 C25 1.222(13) .
O10 C25 1.248(12) .
O11 C36 1.248(13) .
O11 Eu2 2.533(7) 5_567
O12 C36 1.258(12) .
O13 C37 1.259(13) .
O14 C37 1.255(13) .
O15 C48 1.259(13) .
O15 Eu3 2.526(7) 2_564
O16 C48 1.260(13) .
O16 Eu3 2.436(7) 2_564
O17 C49 1.242(12) .
O17 Eu2 2.443(7) 5_567
O18 C49 1.257(13) .
O19 C60 1.253(13) .
O20 C60 1.238(13) .
O20 Eu2 2.364(7) 3_567
O21 C61 1.274(14) .
O21 Eu2 2.237(8) 5_567
O22 C61 1.246(13) .
O23 C72 1.255(15) .
O24 C72 1.240(15) .
O25 H1C 0.8553 .
O25 H1D 0.8555 .
O26 H1A 0.8669 .
O26 H1B 0.8583 .
O27 H27A 0.8705 .
O27 H27B 0.8564 .
O29 H29A 0.8458 .
O29 H29B 0.8864 .
O30 H30A 0.8495 .
O30 H30B 0.8502 .
N1 C2 1.350(12) .
N1 C6 1.365(13) .
N2 C11 1.339(13) .
N2 C7 1.364(13) .
N3 C18 1.328(15) .
N3 C14 1.367(14) .
N3 Co5 1.933(10) 5_567
N4 C23 1.331(13) .
N4 C19 1.342(14) .
N4 Co5 1.994(9) 5_567
N5 C26 1.325(13) .
N5 C30 1.356(13) .
N5 Co5 1.960(9) 8_575
N6 C35 1.337(13) .
N6 C31 1.346(13) .
N6 Co5 1.961(8) 8_575
N7 C38 1.341(14) .
N7 C42 1.367(14) .
N8 C47 1.345(14) .
N8 C43 1.374(14) .
N9 C50 1.319(12) .
N9 C54 1.350(13) .
N10 C59 1.332(12) .
N10 C55 1.354(13) .
N11 C62 1.344(14) .
N11 C66 1.362(14) .
N11 Co4 2.036(9) 2_564
N12 C71 1.341(13) .
N12 C67 1.362(14) .
N12 Co4 2.031(9) 2_564
C1 C3 1.521(14) .
C2 C3 1.390(14) .
C2 H2 0.9300 .
C3 C4 1.386(14) .
C4 C5 1.393(14) .
C4 H4 0.9300 .
C5 C6 1.386(14) .
C5 H5 0.9300 .
C6 C7 1.450(14) .
C7 C8 1.397(14) .
C8 C9 1.367(14) .
C8 H8 0.9300 .
C9 C10 1.386(14) .
C9 H9 0.9300 .
C10 C11 1.391(14) .
C10 C12 1.526(14) .
C11 H11 0.9300 .
C13 C15 1.494(16) .
C14 C15 1.388(16) .
C14 H14 0.9300 .
C15 C16 1.358(17) .
C16 C17 1.392(15) .
C16 H16 0.9300 .
C17 C18 1.387(16) .
C17 H17 0.9300 .
C18 C19 1.486(15) .
C19 C20 1.365(15) .
C20 C21 1.396(15) .
C20 H20 0.9300 .
C21 C22 1.361(15) .
C21 H21 0.9300 .
C22 C23 1.397(15) .
C22 C24 1.501(16) 4_547
C23 H23 0.9300 .
C24 C22 1.501(16) 4_557
C25 C27 1.537(14) .
C26 C27 1.405(14) .
C26 H26 0.9300 .
C27 C28 1.383(14) .
C28 C29 1.394(14) .
C28 H28 0.9300 .
C29 C30 1.390(14) .
C29 H29 0.9300 .
C30 C31 1.481(14) .
C31 C32 1.364(14) .
C32 C33 1.393(14) .
C32 H32 0.9300 .
C33 C34 1.398(14) .
C33 H33 0.9300 .
C34 C35 1.390(14) .
C34 C36 1.506(14) 5_566
C35 H35 0.9300 .
C36 C34 1.506(14) 5_566
C37 C39 1.502(15) .
C38 C39 1.374(15) .
C38 H38 0.9300 .
C39 C40 1.390(15) .
C40 C41 1.407(15) .
C40 H40 0.9300 .
C41 C42 1.368(15) .
C41 H41 0.9300 .
C42 C43 1.477(15) .
C43 C44 1.372(15) .
C44 C45 1.391(15) .
C44 H44 0.9300 .
C45 C46 1.355(15) .
C45 H45 0.9300 .
C46 C47 1.391(15) .
C46 C48 1.528(15) .
C47 H47 0.9300 .
C48 Eu3 2.819(11) 2_564
C49 C51 1.510(14) .
C50 C51 1.427(14) .
C50 H50 0.9300 .
C51 C52 1.379(14) .
C52 C53 1.385(14) .
C52 H52 0.9300 .
C53 C54 1.399(14) .
C53 H53 0.9300 .
C54 C55 1.455(14) .
C55 C56 1.415(14) .
C56 C57 1.372(14) .
C56 H56 0.9300 .
C57 C58 1.413(15) .
C57 H57 0.9300 .
C58 C59 1.391(15) .
C58 C60 1.504(14) .
C59 H59 0.9300 .
C61 C63 1.522(16) .
C62 C63 1.386(16) .
C62 H62 0.9300 .
C63 C64 1.369(16) .
C64 C65 1.388(15) .
C64 H64 0.9300 .
C65 C66 1.398(16) .
C65 H65 0.9300 .
C66 C67 1.476(15) .
C67 C68 1.412(15) .
C68 C69 1.363(15) .
C68 H68 0.9300 .
C69 C70 1.371(16) .
C69 H69 0.9300 .
C70 C71 1.398(15) .
C70 C72 1.533(16) 7_655
C71 H71 0.9300 .
C72 C70 1.533(16) 7_665
Cl2 O32 1.296(16) .
Cl2 O31' 1.40(3) .
Cl2 O33 1.407(12) .
Cl2 O34' 1.42(3) .
Cl2 O31 1.478(16) .
Cl2 O34 1.484(15) .
Cl2 O32' 1.78(4) .
O31 O31' 1.41(4) .
O32 O32' 1.20(4) .
O33 O34' 1.45(4) .
O33 O31' 1.47(3) .
O34 O34' 1.24(4) .
Cl1 O37 1.418(8) .
Cl1 O38 1.428(8) .
Cl1 O35 1.443(8) .
Cl1 O36 1.446(8) .
O28 H28A 0.8500 .
O28 H28B 0.8499 .
O39 H39A 0.8505 .
O39 H39B 0.8503 .
O40 H40A 0.8494 .
O40 H40B 0.8502 .
O41 H41A 0.8496 .
O41 H41B 0.8504 .
O42 H42A 0.8498 .
O42 H42B 0.8496 .
O43 H43A 0.8500 .
O43 H43B 0.8495 .
O44 H44A 0.8469 .
O44 H44B 0.8781 .
O45 H45A 1.0121 .
O45 H45B 1.0471 .
O46 H46A 0.8496 .
O46 H46B 0.8497 .
O47 H47A 0.8496 .
O47 H47B 0.8703 .
O48 H48A 0.8900 .
O48 H48B 0.8677 .

loop_
_geom_torsion_atom_site_label_1
_geom_torsion_atom_site_label_2
_geom_torsion_atom_site_label_3
_geom_torsion_atom_site_label_4
_geom_torsion
_geom_torsion_site_symmetry_1
_geom_torsion_site_symmetry_4
O3 Eu2 O1 C1 47.7(13) 5_567 .
O20 Eu2 O1 C1 -104.5(13) 3_467 .
O27 Eu2 O1 C1 -25.7(12) . .
O17 Eu2 O1 C1 -56.2(14) 5_567 .
O11 Eu2 O1 C1 114.8(13) 5_567 .
Eu1 Eu2 O1 C1 113.2(12) 5_567 .
O23 Eu1 O4 C12 -131.7(9) . .
O18 Eu1 O4 C12 -46.6(9) . .
O12 Eu1 O4 C12 55.7(9) . .
O10 Eu1 O4 C12 152.6(10) . .
O26 Eu1 O4 C12 -126.4(10) . .
O25 Eu1 O4 C12 100.3(10) . .
O22 Eu1 O4 C12 1.0(10) . .
Eu2 Eu1 O4 C12 1.8(9) 5_567 .
O13 Eu3 O5 C13 162.4(8) . .
O6 Eu3 O5 C13 -7.5(7) . .
O16 Eu3 O5 C13 114.0(7) 2_565 .
O29 Eu3 O5 C13 83.8(8) . .
O30 Eu3 O5 C13 24.0(8) . .
O7 Eu3 O5 C13 -58.6(8) . .
O15 Eu3 O5 C13 -71.8(16) 2_565 .
O8 Eu3 O5 C13 -100.8(8) . .
O14 Eu3 O5 C13 -160.5(7) . .
C48 Eu3 O5 C13 115.9(12) 2_565 .
C37 Eu3 O5 C13 178.7(8) . .
O13 Eu3 O6 C13 -3.6(8) . .
O16 Eu3 O6 C13 -111.3(8) 2_565 .
O29 Eu3 O6 C13 -66.0(8) . .
O30 Eu3 O6 C13 -140.5(8) . .
O7 Eu3 O6 C13 131.5(8) . .
O15 Eu3 O6 C13 175.8(7) 2_565 .
O8 Eu3 O6 C13 77.7(8) . .
O14 Eu3 O6 C13 61.0(9) . .
O5 Eu3 O6 C13 7.4(7) . .
C48 Eu3 O6 C13 -152.0(7) 2_565 .
C37 Eu3 O6 C13 17.1(10) . .
O13 Eu3 O7 C24 27.0(9) . .
O6 Eu3 O7 C24 -83.2(8) . .
O16 Eu3 O7 C24 141.7(7) 2_565 .
O29 Eu3 O7 C24 -111.4(8) . .
O30 Eu3 O7 C24 -152.8(8) . .
O15 Eu3 O7 C24 133.2(8) 2_565 .
O8 Eu3 O7 C24 7.4(7) . .
O14 Eu3 O7 C24 66.3(8) . .
O5 Eu3 O7 C24 -44.3(8) . .
C48 Eu3 O7 C24 137.2(8) 2_565 .
C37 Eu3 O7 C24 53.6(8) . .
O13 Eu3 O8 C24 -174.4(7) . .
O6 Eu3 O8 C24 65.2(7) . .
O16 Eu3 O8 C24 -104.8(8) 2_565 .
O29 Eu3 O8 C24 121.5(8) . .
O30 Eu3 O8 C24 18.2(8) . .
O7 Eu3 O8 C24 -7.2(7) . .
O15 Eu3 O8 C24 -59.5(7) 2_565 .
O14 Eu3 O8 C24 -124.0(8) . .
O5 Eu3 O8 C24 115.3(8) . .
C48 Eu3 O8 C24 -76.5(8) 2_565 .
C37 Eu3 O8 C24 -148.9(8) . .
O23 Eu1 O10 C25 0.1(16) . .
O18 Eu1 O10 C25 108.8(16) . .
O12 Eu1 O10 C25 -145.0(16) . .
O4 Eu1 O10 C25 144.8(16) . .
O26 Eu1 O10 C25 72.6(16) . .
O25 Eu1 O10 C25 -75.5(16) . .
O22 Eu1 O10 C25 -68.3(17) . .
Eu2 Eu1 O10 C25 -177.6(15) 5_567 .
O23 Eu1 O12 C36 145(5) . .
O18 Eu1 O12 C36 29(5) . .
O10 Eu1 O12 C36 -119(5) . .
O4 Eu1 O12 C36 -42(5) . .
O26 Eu1 O12 C36 -46(5) . .
O25 Eu1 O12 C36 172(5) . .
O22 Eu1 O12 C36 100(5) . .
Eu2 Eu1 O12 C36 30(5) 5_567 .
O6 Eu3 O13 C37 149.4(6) . .
O16 Eu3 O13 C37 -70.4(7) 2_565 .
O29 Eu3 O13 C37 -146.1(7) . .
O30 Eu3 O13 C37 -121.0(7) . .
O7 Eu3 O13 C37 59.3(8) . .
O15 Eu3 O13 C37 -30.1(7) 2_565 .
O8 Eu3 O13 C37 74.7(7) . .
O14 Eu3 O13 C37 6.9(6) . .
O5 Eu3 O13 C37 140.7(7) . .
C48 Eu3 O13 C37 -51.1(7) 2_565 .
O13 Eu3 O14 C37 -6.9(6) . .
O6 Eu3 O14 C37 -92.7(8) . .
O16 Eu3 O14 C37 82.0(7) 2_565 .
O29 Eu3 O14 C37 23.2(7) . .
O30 Eu3 O14 C37 120.1(7) . .
O7 Eu3 O14 C37 -155.1(7) . .
O15 Eu3 O14 C37 137.8(7) 2_565 .
O8 Eu3 O14 C37 -109.9(7) . .
O5 Eu3 O14 C37 -53.1(7) . .
C48 Eu3 O14 C37 109.7(7) 2_565 .
O23 Eu1 O18 C49 -160(18) . .
O12 Eu1 O18 C49 -12(18) . .
O10 Eu1 O18 C49 94(18) . .
O4 Eu1 O18 C49 57(18) . .
O26 Eu1 O18 C49 130(18) . .
O25 Eu1 O18 C49 -80(18) . .
O22 Eu1 O18 C49 -88(18) . .
Eu2 Eu1 O18 C49 -13(18) 5_567 .
O23 Eu1 O22 C61 156.3(9) . .
O18 Eu1 O22 C61 51.5(9) . .
O12 Eu1 O22 C61 -48.7(9) . .
O10 Eu1 O22 C61 -130.2(8) . .
O4 Eu1 O22 C61 3.1(10) . .
O26 Eu1 O22 C61 103.8(9) . .
O25 Eu1 O22 C61 -123.0(9) . .
Eu2 Eu1 O22 C61 2.4(8) 5_567 .
O18 Eu1 O23 C72 -156(3) . .
O12 Eu1 O23 C72 89(3) . .
O10 Eu1 O23 C72 -7(3) . .
O4 Eu1 O23 C72 -79(3) . .
O26 Eu1 O23 C72 -84(3) . .
O25 Eu1 O23 C72 62(3) . .
O22 Eu1 O23 C72 135(3) . .
Eu2 Eu1 O23 C72 170(3) 5_567 .
N3 Co5 N1 C2 -86.6(9) 5_567 .
N2 Co5 N1 C2 -177.6(9) . .
N5 Co5 N1 C2 89.6(9) 8_576 .
N6 Co5 N1 C2 6.0(9) 8_576 .
N4 Co5 N1 C2 -149(11) 5_567 .
N3 Co5 N1 C6 102.3(7) 5_567 .
N2 Co5 N1 C6 11.4(7) . .
N5 Co5 N1 C6 -81.4(7) 8_576 .
N6 Co5 N1 C6 -165.1(7) 8_576 .
N4 Co5 N1 C6 40(12) 5_567 .
N3 Co5 N2 C11 74.0(9) 5_567 .
N5 Co5 N2 C11 -102.7(9) 8_576 .
N6 Co5 N2 C11 -168.3(16) 8_576 .
N4 Co5 N2 C11 -7.7(9) 5_567 .
N1 Co5 N2 C11 171.4(9) . .
N3 Co5 N2 C7 -108.6(7) 5_567 .
N5 Co5 N2 C7 74.7(7) 8_576 .
N6 Co5 N2 C7 9(2) 8_576 .
N4 Co5 N2 C7 169.7(7) 5_567 .
N1 Co5 N2 C7 -11.2(7) . .
N8 Co4 N7 C38 -176.5(10) . .
N12 Co4 N7 C38 10.0(10) 2_565 .
N11 Co4 N7 C38 91.0(10) 2_565 .
N9 Co4 N7 C38 -81.8(10) . .
N10 Co4 N7 C38 -110(2) . .
N8 Co4 N7 C42 -1.6(8) . .
N12 Co4 N7 C42 -175.1(8) 2_565 .
N11 Co4 N7 C42 -94.1(8) 2_565 .
N9 Co4 N7 C42 93.1(8) . .
N10 Co4 N7 C42 65(3) . .
N7 Co4 N8 C47 -176.6(10) . .
N12 Co4 N8 C47 -105(3) 2_565 .
N11 Co4 N8 C47 -80.1(10) 2_565 .
N9 Co4 N8 C47 91.8(9) . .
N10 Co4 N8 C47 11.3(10) . .
N7 Co4 N8 C43 -3.1(8) . .
N12 Co4 N8 C43 68(3) 2_565 .
N11 Co4 N8 C43 93.4(8) 2_565 .
N9 Co4 N8 C43 -94.8(8) . .
N10 Co4 N8 C43 -175.3(8) . .
N8 Co4 N9 C50 75.9(9) . .
N7 Co4 N9 C50 -5.2(9) . .
N12 Co4 N9 C50 -102.1(9) 2_565 .
N11 Co4 N9 C50 -147.8(15) 2_565 .
N10 Co4 N9 C50 170.7(9) . .
N8 Co4 N9 C54 -109.7(7) . .
N7 Co4 N9 C54 169.2(7) . .
N12 Co4 N9 C54 72.3(7) 2_565 .
N11 Co4 N9 C54 27(2) 2_565 .
N10 Co4 N9 C54 -14.8(7) . .
N8 Co4 N10 C59 -75.8(9) . .
N7 Co4 N10 C59 -141(2) . .
N12 Co4 N10 C59 98.1(9) 2_565 .
N11 Co4 N10 C59 17.9(9) 2_565 .
N9 Co4 N10 C59 -169.9(9) . .
N8 Co4 N10 C55 107.9(7) . .
N7 Co4 N10 C55 42(3) . .
N12 Co4 N10 C55 -78.2(7) 2_565 .
N11 Co4 N10 C55 -158.4(7) 2_565 .
N9 Co4 N10 C55 13.8(7) . .
Eu2 O1 C1 O2 133.0(11) . .
Eu2 O1 C1 C3 -47.8(17) . .
C6 N1 C2 C3 1.9(15) . .
Co5 N1 C2 C3 -168.8(8) . .
N1 C2 C3 C4 -2.1(16) . .
N1 C2 C3 C1 175.0(9) . .
O2 C1 C3 C4 158.7(10) . .
O1 C1 C3 C4 -20.6(15) . .
O2 C1 C3 C2 -18.3(14) . .
O1 C1 C3 C2 162.4(10) . .
C2 C3 C4 C5 1.5(15) . .
C1 C3 C4 C5 -175.5(10) . .
C3 C4 C5 C6 -0.7(15) . .
C2 N1 C6 C5 -1.1(15) . .
Co5 N1 C6 C5 171.0(8) . .
C2 N1 C6 C7 178.4(9) . .
Co5 N1 C6 C7 -9.5(11) . .
C4 C5 C6 N1 0.5(15) . .
C4 C5 C6 C7 -178.9(10) . .
C11 N2 C7 C8 6.0(14) . .
Co5 N2 C7 C8 -171.5(8) . .
C11 N2 C7 C6 -173.1(9) . .
Co5 N2 C7 C6 9.3(11) . .
N1 C6 C7 N2 0.4(13) . .
C5 C6 C7 N2 179.9(9) . .
N1 C6 C7 C8 -178.7(9) . .
C5 C6 C7 C8 0.8(16) . .
N2 C7 C8 C9 -4.9(15) . .
C6 C7 C8 C9 174.2(10) . .
C7 C8 C9 C10 -0.6(15) . .
C8 C9 C10 C11 4.8(15) . .
C8 C9 C10 C12 -175.6(10) . .
C7 N2 C11 C10 -1.8(15) . .
Co5 N2 C11 C10 175.5(7) . .
C9 C10 C11 N2 -3.7(15) . .
C12 C10 C11 N2 176.6(9) . .
Eu1 O4 C12 O3 -0.5(17) . .
Eu1 O4 C12 C10 -178.7(6) . .
Eu2 O3 C12 O4 -5(2) 5_567 .
Eu2 O3 C12 C10 173.2(9) 5_567 .
C9 C10 C12 O4 -175.3(9) . .
C11 C10 C12 O4 4.3(14) . .
C9 C10 C12 O3 6.3(14) . .
C11 C10 C12 O3 -174.1(9) . .
Eu3 O5 C13 O6 13.0(12) . .
Eu3 O5 C13 C15 -164.5(11) . .
Eu3 O6 C13 O5 -15.3(14) . .
Eu3 O6 C13 C15 162.3(9) . .
O13 Eu3 C13 O5 -16.7(7) . .
O6 Eu3 C13 O5 166.4(13) . .
O16 Eu3 C13 O5 -94.7(8) 2_565 .
O29 Eu3 C13 O5 -86.7(8) . .
O30 Eu3 C13 O5 -157.5(7) . .
O7 Eu3 C13 O5 122.1(7) . .
O15 Eu3 C13 O5 159.4(6) 2_565 .
O8 Eu3 C13 O5 70.6(7) . .
O14 Eu3 C13 O5 24.9(9) . .
C48 Eu3 C13 O5 -138.5(9) 2_565 .
C37 Eu3 C13 O5 -1.5(8) . .
O13 Eu3 C13 O6 176.8(7) . .
O16 Eu3 C13 O6 98.8(8) 2_565 .
O29 Eu3 C13 O6 106.9(8) . .
O30 Eu3 C13 O6 36.1(7) . .
O7 Eu3 C13 O6 -44.4(7) . .
O15 Eu3 C13 O6 -7.0(12) 2_565 .
O8 Eu3 C13 O6 -95.9(8) . .
O14 Eu3 C13 O6 -141.6(7) . .
O5 Eu3 C13 O6 -166.4(13) . .
C48 Eu3 C13 O6 55.0(13) 2_565 .
C37 Eu3 C13 O6 -167.9(7) . .
O13 Eu3 C13 C15 112(3) . .
O6 Eu3 C13 C15 -65(3) . .
O16 Eu3 C13 C15 34(3) 2_565 .
O29 Eu3 C13 C15 42(3) . .
O30 Eu3 C13 C15 -29(3) . .
O7 Eu3 C13 C15 -110(3) . .
O15 Eu3 C13 C15 -72(3) 2_565 .
O8 Eu3 C13 C15 -161(3) . .
O14 Eu3 C13 C15 153(3) . .
O5 Eu3 C13 C15 128(3) . .
C48 Eu3 C13 C15 -10(4) 2_565 .
C37 Eu3 C13 C15 127(3) . .
C18 N3 C14 C15 -0.5(16) . .
Co5 N3 C14 C15 -175.4(9) 5_567 .
N3 C14 C15 C16 1.5(18) . .
N3 C14 C15 C13 176.8(10) . .
O5 C13 C15 C16 155.1(12) . .
O6 C13 C15 C16 -22.5(17) . .
Eu3 C13 C15 C16 33(4) . .
O5 C13 C15 C14 -20.4(19) . .
O6 C13 C15 C14 162.0(11) . .
Eu3 C13 C15 C14 -142(2) . .
C14 C15 C16 C17 -1.2(18) . .
C13 C15 C16 C17 -176.9(10) . .
C15 C16 C17 C18 0.1(17) . .
C14 N3 C18 C17 -0.8(17) . .
Co5 N3 C18 C17 174.7(9) 5_567 .
C14 N3 C18 C19 178.6(9) . .
Co5 N3 C18 C19 -6.0(12) 5_567 .
C16 C17 C18 N3 0.9(17) . .
C16 C17 C18 C19 -178.3(10) . .
C23 N4 C19 C20 2.6(16) . .
Co5 N4 C19 C20 -172.5(9) 5_567 .
C23 N4 C19 C18 -176.8(9) . .
Co5 N4 C19 C18 8.1(12) 5_567 .
N3 C18 C19 N4 -1.6(14) . .
C17 C18 C19 N4 177.7(10) . .
N3 C18 C19 C20 179.0(11) . .
C17 C18 C19 C20 -1.7(18) . .
N4 C19 C20 C21 -2.9(17) . .
C18 C19 C20 C21 176.4(10) . .
C19 C20 C21 C22 0.2(16) . .
C20 C21 C22 C23 2.5(16) . .
C20 C21 C22 C24 179.9(10) . 4_547
C19 N4 C23 C22 0.3(16) . .
Co5 N4 C23 C22 174.6(8) 5_567 .
C21 C22 C23 N4 -2.8(17) . .
C24 C22 C23 N4 179.8(10) 4_547 .
Eu3 O7 C24 O8 -14.0(14) . .
Eu3 O7 C24 C22 160.6(10) . 4_557
Eu3 O8 C24 O7 13.8(14) . .
Eu3 O8 C24 C22 -160.8(10) . 4_557
Eu1 O10 C25 O9 -38(2) . .
Eu1 O10 C25 C27 143.6(12) . .
C30 N5 C26 C27 -2.8(15) . .
Co5 N5 C26 C27 173.8(8) 8_575 .
N5 C26 C27 C28 0.0(15) . .
N5 C26 C27 C25 -179.9(10) . .
O9 C25 C27 C28 -163.6(10) . .
O10 C25 C27 C28 15.2(15) . .
O9 C25 C27 C26 16.2(15) . .
O10 C25 C27 C26 -164.9(10) . .
C26 C27 C28 C29 0.6(15) . .
C25 C27 C28 C29 -179.5(10) . .
C27 C28 C29 C30 1.6(15) . .
C26 N5 C30 C29 5.0(15) . .
Co5 N5 C30 C29 -172.0(8) 8_575 .
C26 N5 C30 C31 -174.6(9) . .
Co5 N5 C30 C31 8.4(11) 8_575 .
C28 C29 C30 N5 -4.4(15) . .
C28 C29 C30 C31 175.2(10) . .
C35 N6 C31 C32 -5.5(15) . .
Co5 N6 C31 C32 165.8(8) 8_575 .
C35 N6 C31 C30 176.5(9) . .
Co5 N6 C31 C30 -12.3(11) 8_575 .
N5 C30 C31 N6 2.7(13) . .
C29 C30 C31 N6 -177.0(9) . .
N5 C30 C31 C32 -175.4(9) . .
C29 C30 C31 C32 5.0(16) . .
N6 C31 C32 C33 2.9(15) . .
C30 C31 C32 C33 -179.1(10) . .
C31 C32 C33 C34 1.3(15) . .
C32 C33 C34 C35 -2.9(14) . .
C32 C33 C34 C36 176.9(9) . 5_566
C31 N6 C35 C34 3.7(15) . .
Co5 N6 C35 C34 -166.0(7) 8_575 .
C33 C34 C35 N6 0.4(15) . .
C36 C34 C35 N6 -179.3(9) 5_566 .
Eu2 O11 C36 O12 2.7(14) 5_567 .
Eu2 O11 C36 C34 -179.1(7) 5_567 5_566
Eu1 O12 C36 O11 -33(5) . .
Eu1 O12 C36 C34 149(4) . 5_566
Eu3 O14 C37 O13 12.2(11) . .
Eu3 O14 C37 C39 -163.4(10) . .
Eu3 O13 C37 O14 -13.1(12) . .
Eu3 O13 C37 C39 162.7(9) . .
O13 Eu3 C37 O14 167.7(11) . .
O6 Eu3 C37 O14 123.5(6) . .
O16 Eu3 C37 O14 -89.5(6) 2_565 .
O29 Eu3 C37 O14 -159.9(6) . .
O30 Eu3 C37 O14 -97.0(8) . .
O7 Eu3 C37 O14 29.4(8) . .
O15 Eu3 C37 O14 -39.5(6) 2_565 .
O8 Eu3 C37 O14 64.4(6) . .
O5 Eu3 C37 O14 130.7(6) . .
C48 Eu3 C37 O14 -63.8(6) 2_565 .
O6 Eu3 C37 O13 -44.2(9) . .
O16 Eu3 C37 O13 102.8(7) 2_565 .
O29 Eu3 C37 O13 32.4(7) . .
O30 Eu3 C37 O13 95.4(8) . .
O7 Eu3 C37 O13 -138.3(6) . .
O15 Eu3 C37 O13 152.9(7) 2_565 .
O8 Eu3 C37 O13 -103.3(7) . .
O14 Eu3 C37 O13 -167.7(11) . .
O5 Eu3 C37 O13 -36.9(7) . .
C48 Eu3 C37 O13 128.5(7) 2_565 .
O13 Eu3 C37 C39 -80(3) . .
O6 Eu3 C37 C39 -125(3) . .
O16 Eu3 C37 C39 22(3) 2_565 .
O29 Eu3 C37 C39 -48(3) . .
O30 Eu3 C37 C39 15(3) . .
O7 Eu3 C37 C39 141(3) . .
O15 Eu3 C37 C39 72(3) 2_565 .
O8 Eu3 C37 C39 176(3) . .
O14 Eu3 C37 C39 112(3) . .
O5 Eu3 C37 C39 -117(3) . .
C48 Eu3 C37 C39 48(3) 2_565 .
C42 N7 C38 C39 -4.4(17) . .
Co4 N7 C38 C39 170.3(9) . .
N7 C38 C39 C40 2.1(18) . .
N7 C38 C39 C37 -178.6(11) . .
O14 C37 C39 C38 -17.0(18) . .
O13 C37 C39 C38 167.3(11) . .
Eu3 C37 C39 C38 -121(3) . .
O14 C37 C39 C40 162.3(11) . .
O13 C37 C39 C40 -13.5(17) . .
Eu3 C37 C39 C40 58(4) . .
C38 C39 C40 C41 0.3(17) . .
C37 C39 C40 C41 -179.0(10) . .
C39 C40 C41 C42 -0.2(17) . .
C38 N7 C42 C41 4.4(17) . .
Co4 N7 C42 C41 -171.0(9) . .
C38 N7 C42 C43 -178.9(10) . .
Co4 N7 C42 C43 5.7(13) . .
C40 C41 C42 N7 -2.1(18) . .
C40 C41 C42 C43 -178.5(11) . .
C47 N8 C43 C44 1.3(16) . .
Co4 N8 C43 C44 -172.9(9) . .
C47 N8 C43 C42 -178.8(10) . .
Co4 N8 C43 C42 7.0(13) . .
N7 C42 C43 C44 171.6(11) . .
C41 C42 C43 C44 -11.8(19) . .
N7 C42 C43 N8 -8.3(15) . .
C41 C42 C43 N8 168.3(11) . .
N8 C43 C44 C45 1.2(18) . .
C42 C43 C44 C45 -178.8(11) . .
C43 C44 C45 C46 -4.2(17) . .
C44 C45 C46 C47 4.8(17) . .
C44 C45 C46 C48 -178.9(10) . .
C43 N8 C47 C46 -0.6(16) . .
Co4 N8 C47 C46 172.7(8) . .
C45 C46 C47 N8 -2.5(18) . .
C48 C46 C47 N8 -179.0(10) . .
Eu3 O15 C48 O16 0.2(11) 2_564 .
Eu3 O15 C48 C46 -178.2(9) 2_564 .
Eu3 O16 C48 O15 -0.2(12) 2_564 .
Eu3 O16 C48 C46 178.2(9) 2_564 .
C45 C46 C48 O15 -16.2(17) . .
C47 C46 C48 O15 160.1(10) . .
C45 C46 C48 O16 165.3(11) . .
C47 C46 C48 O16 -18.3(16) . .
C45 C46 C48 Eu3 -150(21) . 2_564
C47 C46 C48 Eu3 26(22) . 2_564
Eu2 O17 C49 O18 3.5(14) 5_567 .
Eu2 O17 C49 C51 -173.0(7) 5_567 .
Eu1 O18 C49 O17 10(19) . .
Eu1 O18 C49 C51 -173(100) . .
C54 N9 C50 C51 -2.4(15) . .
Co4 N9 C50 C51 171.6(7) . .
N9 C50 C51 C52 -3.0(15) . .
N9 C50 C51 C49 174.4(9) . .
O17 C49 C51 C52 -173.0(9) . .
O18 C49 C51 C52 10.1(14) . .
O17 C49 C51 C50 9.7(15) . .
O18 C49 C51 C50 -167.2(9) . .
C50 C51 C52 C53 3.3(15) . .
C49 C51 C52 C53 -174.1(10) . .
C51 C52 C53 C54 1.5(15) . .
C50 N9 C54 C53 7.5(15) . .
Co4 N9 C54 C53 -167.4(8) . .
C50 N9 C54 C55 -171.6(9) . .
Co4 N9 C54 C55 13.6(11) . .
C52 C53 C54 N9 -7.0(15) . .
C52 C53 C54 C55 171.9(10) . .
C59 N10 C55 C56 -3.7(15) . .
Co4 N10 C55 C56 173.0(8) . .
C59 N10 C55 C54 172.5(9) . .
Co4 N10 C55 C54 -10.8(11) . .
N9 C54 C55 N10 -1.8(14) . .
C53 C54 C55 N10 179.2(10) . .
N9 C54 C55 C56 174.3(9) . .
C53 C54 C55 C56 -4.7(16) . .
N10 C55 C56 C57 4.8(15) . .
C54 C55 C56 C57 -171.2(10) . .
C55 C56 C57 C58 -2.8(16) . .
C56 C57 C58 C59 -0.2(16) . .
C56 C57 C58 C60 177.2(10) . .
C55 N10 C59 C58 0.6(16) . .
Co4 N10 C59 C58 -175.5(8) . .
C57 C58 C59 N10 1.4(16) . .
C60 C58 C59 N10 -176.0(10) . .
Eu2 O20 C60 O19 -13(2) 3_567 .
Eu2 O20 C60 C58 165.8(7) 3_567 .
C59 C58 C60 O20 146.6(11) . .
C57 C58 C60 O20 -30.7(16) . .
C59 C58 C60 O19 -34.6(16) . .
C57 C58 C60 O19 148.1(11) . .
Eu1 O22 C61 O21 7.3(17) . .
Eu1 O22 C61 C63 -173.5(7) . .
Eu2 O21 C61 O22 -51(3) 5_567 .
Eu2 O21 C61 C63 130(2) 5_567 .
C66 N11 C62 C63 -0.9(17) . .
Co4 N11 C62 C63 169.0(9) 2_564 .
N11 C62 C63 C64 -2.9(18) . .
N11 C62 C63 C61 176.4(11) . .
O22 C61 C63 C64 -175.4(11) . .
O21 C61 C63 C64 3.9(16) . .
O22 C61 C63 C62 5.3(17) . .
O21 C61 C63 C62 -175.4(11) . .
C62 C63 C64 C65 4.1(17) . .
C61 C63 C64 C65 -175.2(11) . .
C63 C64 C65 C66 -1.6(17) . .
C62 N11 C66 C65 3.5(16) . .
Co4 N11 C66 C65 -167.8(9) 2_564 .
C62 N11 C66 C67 -173.8(10) . .
Co4 N11 C66 C67 14.9(12) 2_564 .
C64 C65 C66 N11 -2.4(17) . .
C64 C65 C66 C67 174.7(11) . .
C71 N12 C67 C68 -2.2(16) . .
Co4 N12 C67 C68 173.2(8) 2_564 .
C71 N12 C67 C66 176.5(10) . .
Co4 N12 C67 C66 -8.1(12) 2_564 .
N11 C66 C67 N12 -4.6(15) . .
C65 C66 C67 N12 178.2(11) . .
N11 C66 C67 C68 174.1(10) . .
C65 C66 C67 C68 -3.2(18) . .
N12 C67 C68 C69 1.3(17) . .
C66 C67 C68 C69 -177.3(11) . .
C67 C68 C69 C70 -0.6(17) . .
C68 C69 C70 C71 0.7(17) . .
C68 C69 C70 C72 -177.9(11) . 7_655
C67 N12 C71 C70 2.4(16) . .
Co4 N12 C71 C70 -172.3(8) 2_564 .
C69 C70 C71 N12 -1.7(17) . .
C72 C70 C71 N12 177.0(11) 7_655 .
Eu1 O23 C72 O24 -24(4) . .
Eu1 O23 C72 C70 156(2) . 7_665
O32 Cl2 O31 O31' -87(2) . .
O33 Cl2 O31 O31' 43.1(18) . .
O34' Cl2 O31 O31' 109(3) . .
O34 Cl2 O31 O31' 155.7(19) . .
O32' Cl2 O31 O31' -44(3) . .
O31' Cl2 O32 O32' 75(2) . .
O33 Cl2 O32 O32' 10(2) . .
O34' Cl2 O32 O32' -60(3) . .
O31 Cl2 O32 O32' 134(2) . .
O34 Cl2 O32 O32' -114(2) . .
O32 Cl2 O33 O34' -105.2(19) . .
O31' Cl2 O33 O34' 168(2) . .
O31 Cl2 O33 O34' 127.7(18) . .
O34 Cl2 O33 O34' 19.8(18) . .
O32' Cl2 O33 O34' -98(2) . .
O32 Cl2 O33 O31' 86.3(18) . .
O34' Cl2 O33 O31' -168(2) . .
O31 Cl2 O33 O31' -40.8(17) . .
O34 Cl2 O33 O31' -148.7(18) . .
O32' Cl2 O33 O31' 93(2) . .
O32 Cl2 O34 O34' 107(2) . .
O31' Cl2 O34 O34' -90(4) . .
O33 Cl2 O34 O34' -23(2) . .
O31 Cl2 O34 O34' -134(2) . .
O32' Cl2 O34 O34' 62(2) . .
O32 Cl2 O31' O31 110.4(14) . .
O33 Cl2 O31' O31 -132.8(18) . .
O34' Cl2 O31' O31 -121(2) . .
O34 Cl2 O31' O31 -53(4) . .
O32' Cl2 O31' O31 150.8(17) . .
O32 Cl2 O31' O33 -116.8(11) . .
O34' Cl2 O31' O33 12(3) . .
O31 Cl2 O31' O33 132.8(18) . .
O34 Cl2 O31' O33 79(3) . .
O32' Cl2 O31' O33 -76.4(15) . .
Cl2 O31 O31' O33 -40.8(15) . .
O34' O33 O31' Cl2 -11(2) . .
Cl2 O33 O31' O31 43.2(17) . .
O34' O33 O31' O31 32(3) . .
O31' Cl2 O32' O32 -108(2) . .
O33 Cl2 O32' O32 -171(2) . .
O34' Cl2 O32' O32 129(2) . .
O31 Cl2 O32' O32 -71(3) . .
O34 Cl2 O32' O32 86(2) . .
Cl2 O34 O34' O33 25(2) . .
O32 Cl2 O34' O34 -95.3(18) . .
O31' Cl2 O34' O34 143(2) . .
O33 Cl2 O34' O34 155(2) . .
O31 Cl2 O34' O34 68(2) . .
O32' Cl2 O34' O34 -130.7(19) . .
O32 Cl2 O34' O33 109.5(14) . .
O31' Cl2 O34' O33 -12(3) . .
O31 Cl2 O34' O33 -87.7(19) . .
O34 Cl2 O34' O33 -155(2) . .
O32' Cl2 O34' O33 74.1(15) . .
Cl2 O33 O34' O34 -27(2) . .
O31' O33 O34' O34 -16(4) . .
O31' O33 O34' Cl2 11(2) . .
